data_4329558
loop_
_publ_author_name
'Kosuke Suzuki'
'Midori Sugawa'
'Yuji Kikukawa'
'Keigo Kamata'
'Kazuya Yamaguchi'
'Noritaka Mizuno'

_publ_contact_author_address
;
Department of Applied Chemistry, School of Engineering
The University of Tokyo
7-3-1 Hongo, Bunkyo-ku, Tokyo 113-8656 (Japan)
;
_publ_contact_author_email tmizuno@mail.ecc.u-tokyo.ac.jp
_publ_contact_author_fax (+)81-3-5841-7220
_publ_contact_author_name 'Noritaka Mizuno'
_publ_contact_author_phone (+)81-3-5841-7272
_publ_section_title
;
 Strategic Design and Refinement of Lewis Acid-Base Catalysis by
 Rare-Earth-Metal-Containing Polyoxometalates
;
_journal_name_full 'Inorganic Chemistry'
_journal_page_first 6953
_journal_page_last 6961
_journal_paper_doi 10.1021/ic3008365
_journal_volume 51
_journal_year 2012
_chemical_formula_sum 'C112 H0 Gd2 N8 O80 Si2 W20'
_chemical_formula_weight 6784.88
_chemical_name_systematic
; 
 ? 
;
_space_group_IT_number 61
_symmetry_cell_setting orthorhombic
_symmetry_space_group_name_Hall '-P 2ac 2ab'
_symmetry_space_group_name_H-M 'P b c a'
_atom_sites_solution_hydrogens none
_atom_sites_solution_primary direct
_atom_sites_solution_secondary difmap
_audit_creation_method SHELXL-97
_cell_angle_alpha 90.00
_cell_angle_beta 90.00
_cell_angle_gamma 90.00
_cell_formula_units_Z 4
_cell_length_a 25.6711(2)
_cell_length_b 24.3722(2)
_cell_length_c 28.6457(2)
_cell_measurement_temperature 153(2)
_cell_volume 17922.5(2)
_computing_cell_refinement HKL2000
_computing_data_collection 'Rigaku CrystalClear'
_computing_data_reduction HKL2000
_computing_structure_refinement 'SHELXL-97 (Sheldrick, 1997)'
_computing_structure_solution 'SHELXS-97 (Sheldrick, 1990)'
_diffrn_ambient_temperature 153(2)
_diffrn_measured_fraction_theta_full 0.990
_diffrn_measured_fraction_theta_max 0.990
_diffrn_radiation_monochromator graphite
_diffrn_radiation_source 'fine-focus sealed tube'
_diffrn_radiation_type MoK\a
_diffrn_radiation_wavelength 0.71069
_diffrn_reflns_av_R_equivalents 0.0000
_diffrn_reflns_av_sigmaI/netI 0.0268
_diffrn_reflns_limit_h_max 35
_diffrn_reflns_limit_h_min 0
_diffrn_reflns_limit_k_max 33
_diffrn_reflns_limit_k_min 0
_diffrn_reflns_limit_l_max 0
_diffrn_reflns_limit_l_min -39
_diffrn_reflns_number 24909
_diffrn_reflns_theta_full 29.59
_diffrn_reflns_theta_max 29.59
_diffrn_reflns_theta_min 2.29
_exptl_absorpt_coefficient_mu 13.598
_exptl_absorpt_correction_T_max 0.2519
_exptl_absorpt_correction_T_min 0.2349
_exptl_crystal_colour colorless
_exptl_crystal_density_diffrn 2.515
_exptl_crystal_description prism
_exptl_crystal_F_000 12016
_exptl_crystal_size_max 0.15
_exptl_crystal_size_mid 0.15
_exptl_crystal_size_min 0.14
_refine_diff_density_max 3.696
_refine_diff_density_min -3.653
_refine_diff_density_rms 0.363
_refine_ls_extinction_method none
_refine_ls_goodness_of_fit_ref 1.075
_refine_ls_hydrogen_treatment none
_refine_ls_matrix_type full
_refine_ls_number_parameters 795
_refine_ls_number_reflns 24909
_refine_ls_number_restraints 58
_refine_ls_restrained_S_all 1.076
_refine_ls_R_factor_all 0.0594
_refine_ls_R_factor_gt 0.0451
_refine_ls_shift/su_max 0.002
_refine_ls_shift/su_mean 0.000
_refine_ls_structure_factor_coef Fsqd
_refine_ls_weighting_details 'calc w=1/[\s^2^(Fo^2^)+(0.0641P)^2^+281.2288P] where P=(Fo^2^+2Fc^2^)/3'
_refine_ls_weighting_scheme calc
_refine_ls_wR_factor_gt 0.1134
_refine_ls_wR_factor_ref 0.1286
_reflns_number_gt 20781
_reflns_number_total 24909
_reflns_threshold_expression >2sigma(I)
_cod_data_source_file ic3008365_si_001_3.cif
_cod_data_source_block Gd
_cod_database_code 4329558

loop_
_symmetry_equiv_pos_as_xyz
'x, y, z'
'-x+1/2, -y, z+1/2'
'x+1/2, -y+1/2, -z'
'-x, y+1/2, -z+1/2'
'-x, -y, -z'
'x-1/2, y, -z-1/2'
'-x-1/2, y-1/2, z'
'x, -y-1/2, z-1/2'

loop_
_atom_site_label
_atom_site_type_symbol
_atom_site_fract_x
_atom_site_fract_y
_atom_site_fract_z
_atom_site_U_iso_or_equiv
_atom_site_adp_type
_atom_site_occupancy
_atom_site_symmetry_multiplicity
_atom_site_calc_flag
_atom_site_refinement_flags
_atom_site_disorder_assembly
_atom_site_disorder_group
W1 W 0.553837(12) 0.677783(13) 0.501041(11) 0.02117(7) Uani 1 1 d . . .
W2 W 0.559880(12) 0.537202(13) 0.336435(11) 0.02283(7) Uani 1 1 d . . .
W3 W 0.552800(13) 0.768551(13) 0.396010(12) 0.02428(7) Uani 1 1 d . . .
W4 W 0.558956(13) 0.695896(14) 0.296768(11) 0.02511(7) Uani 1 1 d . . .
W5 W 0.433137(13) 0.528739(13) 0.330077(11) 0.02320(7) Uani 1 1 d . . .
W6 W 0.353160(12) 0.633417(13) 0.389848(11) 0.02329(7) Uani 1 1 d . . .
W7 W 0.426207(12) 0.656619(12) 0.499495(11) 0.02103(7) Uani 1 1 d . . .
W8 W 0.624557(12) 0.656561(13) 0.390637(11) 0.02241(7) Uani 1 1 d . . .
W9 W 0.407862(13) 0.756268(13) 0.389431(12) 0.02543(7) Uani 1 1 d . . .
W10 W 0.415052(13) 0.675699(14) 0.294866(12) 0.02585(7) Uani 1 1 d . . .
Si1 Si 0.49005(8) 0.63876(8) 0.39324(7) 0.0190(4) Uani 1 1 d . . .
Gd1 Gd 0.491579(16) 0.453921(15) 0.433367(14) 0.02302(8) Uani 1 1 d . . .
O1 O 0.5112(3) 0.3739(3) 0.3854(2) 0.0329(14) Uani 1 1 d . . .
O2 O 0.4191(2) 0.5124(2) 0.4549(2) 0.0286(12) Uani 1 1 d . . .
O3 O 0.5286(2) 0.5351(2) 0.4700(2) 0.0282(12) Uani 1 1 d . . .
O4 O 0.4409(2) 0.4730(2) 0.3699(2) 0.0252(11) Uani 1 1 d . . .
O5 O 0.5541(2) 0.4838(2) 0.3786(2) 0.0236(11) Uani 1 1 d . . .
O6 O 0.4412(2) 0.5916(2) 0.5262(2) 0.0250(11) Uani 1 1 d . . .
O7 O 0.5563(2) 0.6151(2) 0.5333(2) 0.0244(11) Uani 1 1 d . . .
O8 O 0.3920(3) 0.5018(3) 0.2890(2) 0.0351(14) Uani 1 1 d . . .
O9 O 0.6067(2) 0.5128(3) 0.2998(2) 0.0297(12) Uani 1 1 d . . .
O10 O 0.3791(2) 0.6838(3) 0.5352(2) 0.0314(13) Uani 1 1 d . . .
O11 O 0.5929(2) 0.7194(3) 0.5345(2) 0.0311(13) Uani 1 1 d . . .
O12 O 0.4993(2) 0.5174(2) 0.3000(2) 0.0265(12) Uani 1 1 d . . .
O13 O 0.4858(2) 0.6956(2) 0.5239(2) 0.0254(11) Uani 1 1 d . . .
O14 O 0.3840(2) 0.5656(2) 0.37216(19) 0.0237(11) Uani 1 1 d . . .
O15 O 0.6012(2) 0.5855(2) 0.3753(2) 0.0239(11) Uani 1 1 d . . .
O16 O 0.3834(2) 0.6277(2) 0.45147(19) 0.0237(11) Uani 1 1 d . . .
O17 O 0.6009(2) 0.6517(2) 0.45310(19) 0.0228(11) Uani 1 1 d . . .
O18 O 0.4929(2) 0.5766(2) 0.37208(19) 0.0199(10) Uani 1 1 d . . .
O19 O 0.4926(2) 0.6360(2) 0.45041(19) 0.0208(10) Uani 1 1 d . . .
O20 O 0.2898(3) 0.6148(3) 0.3992(2) 0.0337(14) Uani 1 1 d . . .
O21 O 0.6911(2) 0.6463(3) 0.3973(2) 0.0307(13) Uani 1 1 d . . .
O22 O 0.4345(2) 0.6034(2) 0.2937(2) 0.0268(12) Uani 1 1 d . . .
O23 O 0.5476(2) 0.6128(2) 0.2931(2) 0.0270(12) Uani 1 1 d . . .
O24 O 0.4291(2) 0.7310(2) 0.4551(2) 0.0249(11) Uani 1 1 d . . .
O25 O 0.5392(2) 0.7419(2) 0.4546(2) 0.0255(11) Uani 1 1 d . . .
O26 O 0.4363(2) 0.6680(2) 0.3744(2) 0.0237(11) Uani 1 1 d . . .
O27 O 0.5386(2) 0.6770(2) 0.3747(2) 0.0235(11) Uani 1 1 d . . .
O28 O 0.3508(2) 0.6534(2) 0.3263(2) 0.0268(12) Uani 1 1 d . . .
O29 O 0.6227(2) 0.6728(2) 0.3244(2) 0.0247(11) Uani 1 1 d . . .
O30 O 0.3494(2) 0.7113(2) 0.4026(2) 0.0283(12) Uani 1 1 d . . .
O31 O 0.6201(2) 0.7350(2) 0.3972(2) 0.0265(12) Uani 1 1 d . . .
O32 O 0.4855(2) 0.6984(2) 0.2882(2) 0.0272(12) Uani 1 1 d . . .
O33 O 0.4793(2) 0.7766(2) 0.3854(2) 0.0272(12) Uani 1 1 d . . .
O34 O 0.4009(2) 0.7476(2) 0.3253(2) 0.0255(12) Uani 1 1 d . . .
O35 O 0.5602(2) 0.7637(2) 0.3270(2) 0.0274(12) Uani 1 1 d . . .
O36 O 0.3917(3) 0.6879(3) 0.2398(2) 0.0367(15) Uani 1 1 d . . .
O37 O 0.5796(3) 0.7119(3) 0.2416(2) 0.0356(14) Uani 1 1 d . . .
O38 O 0.3800(3) 0.8191(3) 0.3997(2) 0.0330(14) Uani 1 1 d . . .
O39 O 0.5698(3) 0.8359(3) 0.4047(2) 0.0329(14) Uani 1 1 d . . .
C1 C 0.4915(5) 0.3325(4) 0.3697(4) 0.044(2) Uani 1 1 d . . .
C2 C 0.4345(6) 0.3312(6) 0.3586(5) 0.063(4) Uani 1 1 d . . .
C3 C 0.5234(8) 0.2822(6) 0.3632(7) 0.085(5) Uani 1 1 d . . .
O40 O 0.4935(7) 0.0612(8) 0.4478(7) 0.126(6) Uiso 1 1 d . . .
C41 C 0.4781(10) 0.0927(11) 0.4784(9) 0.116(7) Uiso 1 1 d . . .
C42 C 0.4400(13) 0.0663(13) 0.5128(11) 0.148(11) Uiso 1 1 d . . .
C43 C 0.4851(12) 0.1545(14) 0.4778(12) 0.149(11) Uiso 1 1 d . . .
N900 N 0.2198(9) 0.4227(10) 0.1727(8) 0.065(6) Uiso 0.515(18) 1 d PD A .
C900 C 0.1905(10) 0.4165(11) 0.1419(9) 0.059(7) Uiso 0.515(18) 1 d PD . .
C901 C 0.1496(16) 0.4090(17) 0.1130(13) 0.074(11) Uiso 0.515(18) 1 d PD A .
N910 N 0.1399(13) 0.4951(12) 0.0487(11) 0.089(10) Uiso 0.485(18) 1 d PD A 2
C910 C 0.1488(14) 0.4593(12) 0.0747(11) 0.071(9) Uiso 0.485(18) 1 d PD A 2
C911 C 0.1585(13) 0.4153(12) 0.1019(12) 0.050(7) Uiso 0.485(18) 1 d PD A 2
N101 N 0.2596(4) 0.0854(4) 0.2429(3) 0.0417(19) Uiso 1 1 d . . .
C101 C 0.2306(4) 0.1390(4) 0.2415(4) 0.040(2) Uiso 1 1 d . . .
C102 C 0.2551(5) 0.1821(5) 0.2081(4) 0.047(2) Uiso 1 1 d . . .
C103 C 0.2245(6) 0.2360(6) 0.2117(5) 0.060(3) Uiso 1 1 d . . .
C104 C 0.2502(7) 0.2767(7) 0.1767(6) 0.081(5) Uiso 1 1 d . . .
C111 C 0.3143(5) 0.0947(5) 0.2630(4) 0.051(3) Uiso 1 1 d . . .
C112 C 0.3143(9) 0.1046(13) 0.3148(8) 0.034(7) Uiso 0.46(7) 1 d P . .
C113 C 0.3697(12) 0.1008(17) 0.3295(10) 0.048(8) Uiso 0.46(7) 1 d P . .
C114 C 0.3713(14) 0.1199(19) 0.3829(12) 0.064(11) Uiso 0.46(7) 1 d P . .
C162 C 0.3167(12) 0.1250(19) 0.3128(10) 0.061(8) Uiso 0.54(7) 1 d P . .
C163 C 0.3723(11) 0.1211(17) 0.3346(10) 0.056(8) Uiso 0.54(7) 1 d P . .
C164 C 0.3737(14) 0.148(2) 0.3839(12) 0.076(11) Uiso 0.54(7) 1 d P . .
C121 C 0.2306(9) 0.0513(9) 0.2783(9) 0.043(6) Uiso 0.57(3) 1 d PD . .
C122 C 0.2577(10) -0.0029(9) 0.2894(10) 0.057(6) Uiso 0.57(3) 1 d PD . .
C123 C 0.2227(10) -0.0365(9) 0.3211(9) 0.058(7) Uiso 0.57(3) 1 d PD . .
C124 C 0.2453(12) -0.0928(10) 0.3319(10) 0.075(9) Uiso 0.57(3) 1 d PD . .
C171 C 0.2256(10) 0.0417(9) 0.2683(9) 0.028(5) Uiso 0.43(3) 1 d PD . .
C172 C 0.2505(10) -0.0145(9) 0.2760(9) 0.035(6) Uiso 0.43(3) 1 d PD . .
C173 C 0.2209(10) -0.0541(11) 0.3071(8) 0.044(7) Uiso 0.43(3) 1 d PD . .
C174 C 0.2193(16) -0.0318(15) 0.3566(11) 0.071(11) Uiso 0.43(3) 1 d PD . .
C131 C 0.2678(5) 0.0611(5) 0.1941(4) 0.045(2) Uiso 1 1 d . . .
C132 C 0.2176(5) 0.0506(5) 0.1680(5) 0.055(3) Uiso 1 1 d . . .
C133 C 0.2290(7) 0.0312(7) 0.1178(6) 0.072(4) Uiso 1 1 d . . .
C134 C 0.1796(8) 0.0178(8) 0.0896(7) 0.093(6) Uiso 1 1 d . . .
N201 N 0.0133(4) 0.4357(4) 0.3176(4) 0.055(2) Uiso 1 1 d U . .
C201 C 0.0563(7) 0.4245(7) 0.2816(6) 0.080(4) Uiso 1 1 d DU . .
C202 C 0.0763(10) 0.3631(9) 0.2811(8) 0.121(5) Uiso 1 1 d DU . .
C203 C 0.1007(11) 0.3474(12) 0.2308(10) 0.139(7) Uiso 1 1 d DU . .
C204 C 0.1499(12) 0.3691(13) 0.2570(11) 0.155(9) Uiso 1 1 d DU . .
C211 C 0.0321(6) 0.4253(6) 0.3680(5) 0.062(3) Uiso 1 1 d U . .
C212 C 0.0786(8) 0.4598(8) 0.3814(7) 0.089(4) Uiso 1 1 d U . .
C213 C 0.0889(9) 0.4469(10) 0.4344(8) 0.105(5) Uiso 1 1 d U . .
C214 C 0.1427(13) 0.4758(13) 0.4452(11) 0.150(9) Uiso 1 1 d U . .
C221 C -0.0013(5) 0.4957(5) 0.3107(4) 0.048(2) Uiso 1 1 d U . .
C222 C -0.0433(5) 0.5161(5) 0.3432(4) 0.050(2) Uiso 1 1 d U . .
C223 C -0.0609(5) 0.5736(5) 0.3259(4) 0.050(3) Uiso 1 1 d U . .
C224 C -0.0172(5) 0.6166(5) 0.3270(5) 0.053(3) Uiso 1 1 d U . .
C231 C -0.0308(6) 0.3950(6) 0.3123(5) 0.061(3) Uiso 1 1 d U . .
C232 C -0.0568(7) 0.4002(7) 0.2639(6) 0.080(4) Uiso 1 1 d U . .
C233 C -0.1081(8) 0.3710(8) 0.2636(7) 0.092(4) Uiso 1 1 d U . .
C234 C -0.1495(9) 0.3953(9) 0.2963(8) 0.107(6) Uiso 1 1 d U . .
N301 N 0.2523(4) 0.2952(4) 0.4803(3) 0.0399(18) Uiso 1 1 d . . .
C301 C 0.1976(5) 0.2998(5) 0.5011(4) 0.047(2) Uiso 1 1 d . . .
C302 C 0.1961(5) 0.3037(5) 0.5529(5) 0.055(3) Uiso 1 1 d . . .
C303 C 0.1396(5) 0.3150(5) 0.5683(5) 0.055(3) Uiso 1 1 d . . .
C304 C 0.1333(9) 0.3081(9) 0.6184(7) 0.094(6) Uiso 1 1 d . . .
C311 C 0.2852(4) 0.3459(4) 0.4894(4) 0.039(2) Uiso 1 1 d U . .
C312 C 0.2634(9) 0.4032(9) 0.4816(9) 0.040(5) Uiso 0.55(3) 1 d PU . .
C313 C 0.3067(9) 0.4462(9) 0.4928(8) 0.045(5) Uiso 0.55(3) 1 d PU . .
C314 C 0.2872(11) 0.5055(11) 0.4878(10) 0.060(7) Uiso 0.55(3) 1 d PU . .
C362 C 0.2575(12) 0.3953(12) 0.4656(12) 0.049(7) Uiso 0.45(3) 1 d PU . .
C363 C 0.2979(15) 0.4400(15) 0.4668(15) 0.071(9) Uiso 0.45(3) 1 d PU . .
C364 C 0.2752(17) 0.4944(18) 0.4533(16) 0.085(12) Uiso 0.45(3) 1 d PU . .
C321 C 0.2817(5) 0.2479(5) 0.5009(4) 0.051(3) Uiso 1 1 d DU . .
C322 C 0.2577(7) 0.1922(5) 0.4907(6) 0.074(4) Uiso 1 1 d DU . .
C323 C 0.2912(9) 0.1462(8) 0.5094(6) 0.099(6) Uiso 1 1 d DU . .
C324 C 0.2964(10) 0.1476(10) 0.5606(7) 0.109(7) Uiso 1 1 d DU . .
C331 C 0.2433(7) 0.2985(10) 0.4254(6) 0.025(5) Uiso 0.47(4) 1 d PD . .
C332 C 0.2911(8) 0.2939(13) 0.3941(7) 0.038(6) Uiso 0.47(4) 1 d PD . .
C333 C 0.2717(13) 0.2827(17) 0.3445(9) 0.061(9) Uiso 0.47(4) 1 d PD . .
C334 C 0.3157(12) 0.2830(14) 0.3071(11) 0.055(8) Uiso 0.47(4) 1 d P . .
C381 C 0.2444(8) 0.2774(12) 0.4309(7) 0.040(5) Uiso 0.53(4) 1 d PD . .
C382 C 0.2928(8) 0.2746(13) 0.4000(7) 0.048(6) Uiso 0.53(4) 1 d PD . .
C383 C 0.2757(10) 0.2573(12) 0.3511(7) 0.050(6) Uiso 0.53(4) 1 d PD . .
C384 C 0.3205(11) 0.2573(13) 0.3173(10) 0.059(7) Uiso 0.53(4) 1 d P . .

loop_
_atom_site_aniso_label
_atom_site_aniso_U_11
_atom_site_aniso_U_22
_atom_site_aniso_U_33
_atom_site_aniso_U_23
_atom_site_aniso_U_13
_atom_site_aniso_U_12
W1 0.01683(14) 0.02464(14) 0.02202(14) -0.00023(11) 0.00057(11) -0.00165(10)
W2 0.01843(15) 0.02540(14) 0.02466(15) -0.00150(11) 0.00200(11) 0.00109(11)
W3 0.02243(16) 0.02299(14) 0.02743(16) 0.00167(11) 0.00138(12) -0.00264(11)
W4 0.02239(16) 0.03074(16) 0.02220(15) 0.00296(12) 0.00260(12) -0.00136(12)
W5 0.01991(15) 0.02560(14) 0.02411(15) -0.00221(11) -0.00362(11) -0.00015(11)
W6 0.01476(14) 0.02736(15) 0.02774(16) 0.00108(11) -0.00198(11) 0.00122(11)
W7 0.01605(14) 0.02394(14) 0.02310(15) 0.00028(11) 0.00189(11) 0.00018(10)
W8 0.01477(14) 0.02866(15) 0.02381(15) -0.00047(11) 0.00214(11) -0.00164(11)
W9 0.02108(16) 0.02375(14) 0.03146(17) 0.00190(12) 0.00178(12) 0.00316(11)
W10 0.02166(16) 0.03105(16) 0.02486(16) 0.00355(12) -0.00362(12) 0.00186(12)
Si1 0.0165(10) 0.0224(9) 0.0180(9) -0.0004(7) 0.0001(7) 0.0000(7)
Gd1 0.02180(19) 0.02325(16) 0.02401(18) 0.00066(13) -0.00113(14) -0.00111(13)
O1 0.037(4) 0.032(3) 0.031(3) -0.003(2) 0.003(3) 0.000(3)
O2 0.031(3) 0.026(3) 0.029(3) -0.003(2) 0.004(2) 0.003(2)
O3 0.024(3) 0.028(3) 0.033(3) 0.001(2) -0.005(2) -0.002(2)
O4 0.023(3) 0.028(3) 0.025(3) 0.000(2) -0.001(2) -0.003(2)
O5 0.014(3) 0.027(3) 0.030(3) 0.002(2) 0.002(2) 0.002(2)
O6 0.023(3) 0.028(3) 0.024(3) 0.000(2) 0.001(2) -0.002(2)
O7 0.021(3) 0.027(3) 0.025(3) 0.001(2) -0.002(2) 0.002(2)
O8 0.032(4) 0.039(3) 0.034(3) 0.002(3) -0.009(3) -0.001(3)
O9 0.024(3) 0.037(3) 0.029(3) 0.000(2) 0.004(2) 0.002(2)
O10 0.025(3) 0.033(3) 0.036(3) 0.003(3) 0.003(3) 0.001(2)
O11 0.027(3) 0.034(3) 0.031(3) 0.000(3) -0.002(3) -0.004(2)
O12 0.030(3) 0.030(3) 0.019(3) -0.002(2) 0.000(2) -0.003(2)
O13 0.018(3) 0.027(3) 0.031(3) -0.003(2) 0.001(2) 0.001(2)
O14 0.024(3) 0.025(3) 0.023(3) -0.003(2) -0.002(2) 0.001(2)
O15 0.019(3) 0.028(3) 0.024(3) -0.002(2) 0.000(2) -0.003(2)
O16 0.019(3) 0.029(3) 0.023(3) 0.004(2) -0.005(2) -0.001(2)
O17 0.018(3) 0.030(3) 0.021(3) -0.001(2) 0.005(2) -0.001(2)
O18 0.019(3) 0.022(2) 0.019(2) -0.0012(19) 0.000(2) -0.0013(19)
O19 0.018(3) 0.022(2) 0.022(3) -0.001(2) 0.001(2) 0.0010(19)
O20 0.021(3) 0.042(3) 0.038(3) 0.003(3) 0.000(3) 0.004(3)
O21 0.021(3) 0.041(3) 0.030(3) -0.001(3) 0.004(2) -0.004(2)
O22 0.025(3) 0.032(3) 0.024(3) -0.001(2) -0.006(2) 0.003(2)
O23 0.028(3) 0.030(3) 0.023(3) -0.001(2) 0.002(2) -0.001(2)
O24 0.019(3) 0.029(3) 0.027(3) 0.001(2) 0.003(2) 0.002(2)
O25 0.021(3) 0.027(3) 0.028(3) -0.002(2) 0.003(2) -0.001(2)
O26 0.019(3) 0.024(2) 0.028(3) 0.002(2) 0.002(2) 0.000(2)
O27 0.021(3) 0.025(3) 0.024(3) -0.001(2) 0.000(2) 0.001(2)
O28 0.015(3) 0.034(3) 0.031(3) 0.002(2) -0.005(2) 0.000(2)
O29 0.019(3) 0.031(3) 0.024(3) 0.001(2) 0.001(2) 0.001(2)
O30 0.018(3) 0.032(3) 0.035(3) 0.001(2) -0.002(2) 0.001(2)
O31 0.023(3) 0.026(3) 0.030(3) -0.002(2) 0.000(2) -0.001(2)
O32 0.022(3) 0.033(3) 0.026(3) 0.003(2) 0.001(2) 0.001(2)
O33 0.026(3) 0.029(3) 0.027(3) 0.003(2) 0.003(2) -0.002(2)
O34 0.020(3) 0.029(3) 0.027(3) 0.010(2) 0.000(2) 0.004(2)
O35 0.029(3) 0.027(3) 0.026(3) 0.003(2) 0.004(2) -0.003(2)
O36 0.033(4) 0.043(4) 0.034(3) 0.008(3) -0.004(3) 0.004(3)
O37 0.036(4) 0.043(4) 0.028(3) 0.005(3) 0.001(3) -0.006(3)
O38 0.025(3) 0.028(3) 0.046(4) 0.003(3) 0.005(3) 0.005(2)
O39 0.034(4) 0.030(3) 0.035(3) 0.002(3) 0.003(3) -0.005(3)
C1 0.057(7) 0.038(5) 0.036(5) -0.004(4) -0.005(5) -0.012(5)
C2 0.061(9) 0.077(9) 0.052(7) 0.002(6) -0.013(6) -0.033(7)
C3 0.111(14) 0.046(7) 0.098(13) -0.037(8) 0.007(11) 0.012(8)

loop_
_atom_type_symbol
_atom_type_description
_atom_type_scat_dispersion_real
_atom_type_scat_dispersion_imag
_atom_type_scat_source
C C 0.0033 0.0016 'International Tables Vol C Tables 4.2.6.8 and 6.1.1.4'
H H 0.0000 0.0000 'International Tables Vol C Tables 4.2.6.8 and 6.1.1.4'
N N 0.0061 0.0033 'International Tables Vol C Tables 4.2.6.8 and 6.1.1.4'
O O 0.0106 0.0060 'International Tables Vol C Tables 4.2.6.8 and 6.1.1.4'
Si Si 0.0817 0.0704 'International Tables Vol C Tables 4.2.6.8 and 6.1.1.4'
W W -0.8490 6.8722 'International Tables Vol C Tables 4.2.6.8 and 6.1.1.4'
Gd Gd -0.1653 3.9035 'International Tables Vol C Tables 4.2.6.8 and 6.1.1.4'

loop_
_geom_angle_atom_site_label_1
_geom_angle_atom_site_label_2
_geom_angle_atom_site_label_3
_geom_angle
_geom_angle_site_symmetry_1
_geom_angle_site_symmetry_3
O11 W1 O7 101.3(3) . .
O11 W1 O13 102.0(3) . .
O7 W1 O13 92.8(3) . .
O11 W1 O17 103.0(3) . .
O7 W1 O17 93.7(2) . .
O13 W1 O17 152.4(2) . .
O11 W1 O25 91.0(3) . .
O7 W1 O25 167.6(2) . .
O13 W1 O25 83.4(2) . .
O17 W1 O25 84.6(2) . .
O11 W1 O19 169.2(3) . .
O7 W1 O19 88.4(2) . .
O13 W1 O19 72.6(2) . .
O17 W1 O19 80.7(2) . .
O25 W1 O19 79.1(2) . .
O9 W2 O5 102.8(3) . .
O9 W2 O12 98.5(3) . .
O5 W2 O12 96.6(3) . .
O9 W2 O15 100.4(3) . .
O5 W2 O15 95.8(3) . .
O12 W2 O15 154.4(2) . .
O9 W2 O18 169.1(3) . .
O5 W2 O18 86.5(2) . .
O12 W2 O18 74.5(2) . .
O15 W2 O18 84.1(2) . .
O9 W2 O23 92.6(3) . .
O5 W2 O23 164.4(2) . .
O12 W2 O23 78.1(2) . .
O15 W2 O23 84.0(2) . .
O18 W2 O23 77.9(2) . .
O39 W3 O25 104.7(3) . .
O39 W3 O31 100.2(3) . .
O25 W3 O31 90.3(3) . .
O39 W3 O33 100.1(3) . .
O25 W3 O33 89.6(3) . .
O31 W3 O33 159.1(2) . .
O39 W3 O35 100.2(3) . .
O25 W3 O35 155.0(2) . .
O31 W3 O35 84.5(3) . .
O33 W3 O35 86.8(3) . .
O39 W3 O27 171.3(3) . .
O25 W3 O27 82.6(2) . .
O31 W3 O27 74.8(2) . .
O33 W3 O27 84.4(2) . .
O35 W3 O27 72.5(2) . .
O37 W4 O35 102.8(3) . .
O37 W4 O32 100.3(3) . .
O35 W4 O32 92.8(3) . .
O37 W4 O29 100.7(3) . .
O35 W4 O29 93.1(3) . .
O32 W4 O29 156.4(2) . .
O37 W4 O23 102.9(3) . .
O35 W4 O23 154.3(2) . .
O32 W4 O23 83.3(3) . .
O29 W4 O23 81.5(2) . .
O37 W4 O27 174.5(3) . .
O35 W4 O27 74.6(2) . .
O32 W4 O27 84.7(2) . .
O29 W4 O27 74.8(2) . .
O23 W4 O27 79.8(2) . .
O8 W5 O4 102.5(3) . .
O8 W5 O12 100.5(3) . .
O4 W5 O12 94.5(3) . .
O8 W5 O14 101.6(3) . .
O4 W5 O14 91.5(3) . .
O12 W5 O14 155.3(2) . .
O8 W5 O22 90.1(3) . .
O4 W5 O22 167.4(2) . .
O12 W5 O22 83.5(2) . .
O14 W5 O22 85.4(2) . .
O8 W5 O18 167.8(3) . .
O4 W5 O18 88.7(2) . .
O12 W5 O18 73.4(2) . .
O14 W5 O18 82.8(2) . .
O22 W5 O18 78.8(2) . .
O20 W6 O28 100.9(3) . .
O20 W6 O14 101.9(3) . .
O28 W6 O14 88.9(2) . .
O20 W6 O16 102.7(3) . .
O28 W6 O16 155.9(2) . .
O14 W6 O16 90.8(2) . .
O20 W6 O30 100.6(3) . .
O28 W6 O30 85.8(3) . .
O14 W6 O30 157.5(3) . .
O16 W6 O30 85.3(2) . .
O20 W6 O26 173.9(3) . .
O28 W6 O26 75.7(2) . .
O14 W6 O26 83.3(2) . .
O16 W6 O26 80.3(2) . .
O30 W6 O26 74.2(2) . .
O10 W7 O6 103.7(3) . .
O10 W7 O16 99.7(3) . .
O6 W7 O16 96.1(2) . .
O10 W7 O13 98.7(3) . .
O6 W7 O13 96.2(3) . .
O16 W7 O13 154.7(3) . .
O10 W7 O24 92.9(3) . .
O6 W7 O24 163.0(2) . .
O16 W7 O24 84.7(2) . .
O13 W7 O24 77.2(2) . .
O10 W7 O19 170.1(2) . .
O6 W7 O19 84.7(2) . .
O16 W7 O19 84.4(2) . .
O13 W7 O19 74.8(2) . .
O24 W7 O19 78.4(2) . .
O21 W8 O15 101.9(3) . .
O21 W8 O17 101.7(3) . .
O15 W8 O17 93.5(2) . .
O21 W8 O31 101.0(3) . .
O15 W8 O31 156.4(3) . .
O17 W8 O31 87.2(2) . .
O21 W8 O29 99.3(3) . .
O15 W8 O29 87.2(2) . .
O17 W8 O29 158.4(2) . .
O31 W8 O29 83.7(2) . .
O21 W8 O27 173.3(3) . .
O15 W8 O27 81.3(2) . .
O17 W8 O27 83.9(2) . .
O31 W8 O27 75.4(2) . .
O29 W8 O27 74.9(2) . .
O38 W9 O34 103.4(3) . .
O38 W9 O30 98.7(3) . .
O34 W9 O30 93.1(3) . .
O38 W9 O33 100.3(3) . .
O34 W9 O33 93.6(3) . .
O30 W9 O33 157.7(3) . .
O38 W9 O24 102.9(3) . .
O34 W9 O24 153.8(2) . .
O30 W9 O24 81.6(2) . .
O33 W9 O24 82.9(2) . .
O38 W9 O26 173.8(3) . .
O34 W9 O26 74.9(2) . .
O30 W9 O26 75.5(2) . .
O33 W9 O26 85.8(2) . .
O24 W9 O26 78.9(2) . .
O36 W10 O22 104.2(3) . .
O36 W10 O32 100.9(3) . .
O22 W10 O32 91.1(3) . .
O36 W10 O28 100.2(3) . .
O22 W10 O28 88.4(3) . .
O32 W10 O28 158.4(3) . .
O36 W10 O34 100.8(3) . .
O22 W10 O34 154.7(2) . .
O32 W10 O34 87.8(3) . .
O28 W10 O34 83.6(2) . .
O36 W10 O26 170.9(3) . .
O22 W10 O26 82.9(2) . .
O32 W10 O26 84.3(2) . .
O28 W10 O26 74.2(2) . .
O34 W10 O26 71.8(2) . .
O18 Si1 O19 109.3(3) . .
O18 Si1 O26 108.5(3) . .
O19 Si1 O26 112.2(3) . .
O18 Si1 O27 111.9(3) . .
O19 Si1 O27 108.4(3) . .
O26 Si1 O27 106.5(3) . .
O4 Gd1 O7 100.1(2) . 5_666
O4 Gd1 O6 154.8(2) . 5_666
O7 Gd1 O6 80.9(2) 5_666 5_666
O4 Gd1 O5 78.2(2) . .
O7 Gd1 O5 150.3(2) 5_666 .
O6 Gd1 O5 88.5(2) 5_666 .
O4 Gd1 O2 69.2(2) . .
O7 Gd1 O2 85.1(2) 5_666 .
O6 Gd1 O2 135.6(2) 5_666 .
O5 Gd1 O2 120.6(2) . .
O4 Gd1 O3 113.6(2) . .
O7 Gd1 O3 128.8(2) 5_666 .
O6 Gd1 O3 83.4(2) 5_666 .
O5 Gd1 O3 76.7(2) . .
O2 Gd1 O3 73.3(2) . .
O4 Gd1 O1 80.4(2) . .
O7 Gd1 O1 76.0(2) 5_666 .
O6 Gd1 O1 75.4(2) 5_666 .
O5 Gd1 O1 74.4(2) . .
O2 Gd1 O1 140.6(2) . .
O3 Gd1 O1 144.4(2) . .
O4 Gd1 O3 130.9(2) . 5_666
O7 Gd1 O3 64.10(19) 5_666 5_666
O6 Gd1 O3 72.43(19) 5_666 5_666
O5 Gd1 O3 138.28(19) . 5_666
O2 Gd1 O3 63.56(19) . 5_666
O3 Gd1 O3 64.7(2) . 5_666
O1 Gd1 O3 131.7(2) . 5_666
C1 O1 Gd1 141.9(8) . .
Gd1 O3 Gd1 115.3(2) . 5_666
W5 O4 Gd1 136.6(3) . .
W2 O5 Gd1 137.1(3) . .
W7 O6 Gd1 141.3(3) . 5_666
W1 O7 Gd1 145.5(3) . 5_666
W5 O12 W2 115.6(3) . .
W1 O13 W7 119.1(3) . .
W6 O14 W5 146.0(3) . .
W8 O15 W2 150.1(3) . .
W7 O16 W6 150.3(3) . .
W8 O17 W1 148.2(3) . .
Si1 O18 W2 127.4(3) . .
Si1 O18 W5 129.9(3) . .
W2 O18 W5 93.31(19) . .
Si1 O19 W7 125.5(3) . .
Si1 O19 W1 128.3(3) . .
W7 O19 W1 91.39(19) . .
W10 O22 W5 145.1(3) . .
W4 O23 W2 139.8(3) . .
W9 O24 W7 139.7(3) . .
W3 O25 W1 144.6(3) . .
Si1 O26 W9 127.4(3) . .
Si1 O26 W6 123.2(3) . .
W9 O26 W6 90.7(2) . .
Si1 O26 W10 123.2(3) . .
W9 O26 W10 91.9(2) . .
W6 O26 W10 90.0(2) . .
Si1 O27 W8 122.5(3) . .
Si1 O27 W4 126.1(3) . .
W8 O27 W4 91.0(2) . .
Si1 O27 W3 125.1(3) . .
W8 O27 W3 90.3(2) . .
W4 O27 W3 91.5(2) . .
W6 O28 W10 119.3(3) . .
W4 O29 W8 119.2(3) . .
W9 O30 W6 119.3(3) . .
W3 O31 W8 118.5(3) . .
W10 O32 W4 157.0(4) . .
W9 O33 W3 155.6(3) . .
W9 O34 W10 121.1(3) . .
W4 O35 W3 120.9(3) . .
O1 C1 C3 120.0(12) . .
O1 C1 C2 120.2(11) . .
C3 C1 C2 119.7(12) . .
O40 C41 C43 125(3) . .
O40 C41 C42 114(3) . .
C43 C41 C42 120(3) . .
N900 C900 C901 169(3) . .
N900 C900 C911 172(3) . .
C901 C900 C911 17(2) . .
C900 C901 C910 108(3) . .
N910 C910 C911 176(4) . .
N910 C910 C901 169(4) . .
C911 C910 C901 12(2) . .
C910 C911 C900 124(3) . .
C101 N101 C121 104.5(11) . .
C101 N101 C131 112.4(8) . .
C121 N101 C131 117.9(13) . .
C101 N101 C111 109.6(8) . .
C121 N101 C111 106.2(12) . .
C131 N101 C111 105.9(9) . .
C101 N101 C171 109.2(11) . .
C121 N101 C171 14.6(12) . .
C131 N101 C171 103.7(12) . .
C111 N101 C171 115.9(12) . .
N101 C101 C102 113.8(9) . .
C103 C102 C101 109.3(10) . .
C102 C103 C104 106.5(12) . .
C112 C111 N101 113.2(13) . .
C112 C111 C162 18.3(13) . .
N101 C111 C162 115.9(14) . .
C162 C112 C113 89(5) . .
C162 C112 C111 93(5) . .
C113 C112 C111 105.7(19) . .
C162 C112 C163 72(5) . .
C113 C112 C163 18.3(14) . .
C111 C112 C163 112.4(19) . .
C163 C113 C112 98(6) . .
C163 C113 C162 81(5) . .
C112 C113 C162 18.9(13) . .
C163 C113 C114 57(5) . .
C112 C113 C114 106(2) . .
C162 C113 C114 102(2) . .
C163 C113 C164 37(5) . .
C112 C113 C164 104(2) . .
C162 C113 C164 94(2) . .
C114 C113 C164 19.6(15) . .
C164 C114 C163 91(5) . .
C164 C114 C113 109(5) . .
C163 C114 C113 18.3(15) . .
C112 C162 C113 72(5) . .
C112 C162 C163 90(5) . .
C113 C162 C163 19.2(13) . .
C112 C162 C111 69(5) . .
C113 C162 C111 98(2) . .
C163 C162 C111 111(2) . .
C113 C163 C114 105(6) . .
C113 C163 C164 131(6) . .
C114 C163 C164 26.2(17) . .
C113 C163 C162 80(6) . .
C114 C163 C162 113(3) . .
C164 C163 C162 111(3) . .
C113 C163 C112 63(5) . .
C114 C163 C112 109(2) . .
C164 C163 C112 116(2) . .
C162 C163 C112 17.9(13) . .
C114 C164 C163 63(5) . .
C114 C164 C113 51(4) . .
C163 C164 C113 11.7(14) . .
N101 C121 C122 113.0(17) . .
N101 C121 C172 110.3(16) . .
C122 C121 C172 17.4(12) . .
C172 C122 C171 84(4) . .
C172 C122 C123 86(4) . .
C171 C122 C123 108(2) . .
C172 C122 C121 99(4) . .
C171 C122 C121 14.9(13) . .
C123 C122 C121 108.8(19) . .
C172 C122 C173 67(4) . .
C171 C122 C173 111(2) . .
C123 C122 C173 21.0(11) . .
C121 C122 C173 117(2) . .
C173 C123 C174 139(4) . .
C173 C123 C122 92(4) . .
C174 C123 C122 126(3) . .
C173 C123 C124 61(4) . .
C174 C123 C124 86(3) . .
C122 C123 C124 113(2) . .
C173 C123 C172 74(3) . .
C174 C123 C172 145(3) . .
C122 C123 C172 18.9(12) . .
C124 C123 C172 108(2) . .
C173 C124 C123 22.7(13) . .
C173 C124 C174 56.3(14) . .
C123 C124 C174 35.2(14) . .
C122 C171 C172 19.4(13) . .
C122 C171 N101 112.2(18) . .
C172 C171 N101 116.5(17) . .
C122 C172 C173 95(4) . .
C122 C172 C171 76(4) . .
C173 C172 C171 116(2) . .
C122 C172 C123 75(4) . .
C173 C172 C123 21.9(11) . .
C171 C172 C123 103.6(19) . .
C122 C172 C121 63(3) . .
C173 C172 C121 115.4(19) . .
C171 C172 C121 12.9(13) . .
C123 C172 C121 98.9(18) . .
C123 C173 C124 96(4) . .
C123 C173 C174 27(3) . .
C124 C173 C174 77(2) . .
C123 C173 C172 84(3) . .
C124 C173 C172 122(2) . .
C174 C173 C172 110(2) . .
C123 C173 C122 67(3) . .
C124 C173 C122 115(2) . .
C174 C173 C122 92(2) . .
C172 C173 C122 18.0(12) . .
C123 C174 C173 14.9(16) . .
C123 C174 C124 58.7(19) . .
C173 C174 C124 47.1(16) . .
C132 C131 N101 113.5(10) . .
C131 C132 C133 110.6(12) . .
C134 C133 C132 113.5(15) . .
C231 N201 C221 115.6(10) . .
C231 N201 C201 110.7(11) . .
C221 N201 C201 105.1(11) . .
C231 N201 C211 102.7(10) . .
C221 N201 C211 110.8(10) . .
C201 N201 C211 112.1(11) . .
N201 C201 C202 114.0(15) . .
C201 C202 C203 111(2) . .
C204 C203 C202 79(2) . .
C212 C211 N201 113.1(13) . .
C211 C212 C213 105.4(16) . .
C212 C213 C214 104(2) . .
C222 C221 N201 114.4(10) . .
C221 C222 C223 107.9(10) . .
C224 C223 C222 113.4(11) . .
N201 C231 C232 111.1(12) . .
C233 C232 C231 110.2(15) . .
C232 C233 C234 114.9(17) . .
C381 N301 C321 102.5(13) . .
C381 N301 C311 118.3(12) . .
C321 N301 C311 106.1(8) . .
C381 N301 C301 105.4(10) . .
C321 N301 C301 111.5(9) . .
C311 N301 C301 112.6(8) . .
C381 N301 C331 19.7(9) . .
C321 N301 C331 120.0(11) . .
C311 N301 C331 102.1(10) . .
C301 N301 C331 104.3(9) . .
C302 C301 N301 114.5(10) . .
C301 C302 C303 108.7(11) . .
C304 C303 C302 111.5(13) . .
C312 C311 N301 121.1(12) . .
C312 C311 C362 19.5(12) . .
N301 C311 C362 107.4(15) . .
C362 C312 C363 99(5) . .
C362 C312 C311 84(5) . .
C363 C312 C311 115(2) . .
C362 C312 C313 129(5) . .
C363 C312 C313 30.6(18) . .
C311 C312 C313 108.8(16) . .
C363 C313 C314 90(4) . .
C363 C313 C312 58(3) . .
C314 C313 C312 112.2(19) . .
C363 C313 C364 54(3) . .
C314 C313 C364 35.8(16) . .
C312 C313 C364 89.3(19) . .
C363 C313 C362 47(3) . .
C314 C313 C362 110.6(18) . .
C312 C313 C362 12.0(12) . .
C364 C313 C362 82.7(19) . .
C364 C314 C313 87(3) . .
C364 C314 C363 59(3) . .
C313 C314 C363 27.4(14) . .
C312 C362 C363 61(5) . .
C312 C362 C311 76(5) . .
C363 C362 C311 104(2) . .
C312 C362 C313 39(4) . .
C363 C362 C313 22.6(16) . .
C311 C362 C313 91.1(18) . .
C313 C363 C312 91(4) . .
C313 C363 C364 101(4) . .
C312 C363 C364 115(3) . .
C313 C363 C362 111(4) . .
C312 C363 C362 20.0(14) . .
C364 C363 C362 112(3) . .
C313 C363 C314 63(3) . .
C312 C363 C314 114(3) . .
C364 C363 C314 37.8(19) . .
C362 C363 C314 125(3) . .
C314 C364 C363 83(3) . .
C314 C364 C313 57(3) . .
C363 C364 C313 25.4(17) . .
N301 C321 C322 114.0(11) . .
C323 C322 C321 111.3(14) . .
C324 C323 C322 112.9(18) . .
C381 C331 C332 93(3) . .
C381 C331 C382 75(3) . .
C332 C331 C382 18.5(11) . .
C381 C331 N301 70(3) . .
C332 C331 N301 117.6(14) . .
C382 C331 N301 108.8(14) . .
C382 C332 C331 87(3) . .
C382 C332 C333 100(4) . .
C331 C332 C333 107.4(19) . .
C382 C332 C383 76(4) . .
C331 C332 C383 107.5(17) . .
C333 C332 C383 24.3(13) . .
C382 C332 C381 68(3) . .
C331 C332 C381 19.0(9) . .
C333 C332 C381 108.4(19) . .
C383 C332 C381 100.4(17) . .
C383 C333 C332 81(3) . .
C383 C333 C334 95(4) . .
C332 C333 C334 114(2) . .
C383 C333 C384 70(4) . .
C332 C333 C384 106(2) . .
C334 C333 C384 25.7(13) . .
C383 C333 C382 65(3) . .
C332 C333 C382 17.0(11) . .
C334 C333 C382 115(2) . .
C384 C333 C382 99(2) . .
C384 C334 C333 80(4) . .
C384 C334 C383 59(4) . .
C333 C334 C383 21.9(13) . .
C331 C381 N301 90(4) . .
C331 C381 C382 85(3) . .
N301 C381 C382 116.9(16) . .
C331 C381 C332 68(3) . .
N301 C381 C332 116.0(16) . .
C382 C381 C332 17.7(11) . .
C332 C382 C381 95(3) . .
C332 C382 C383 85(4) . .
C381 C382 C383 108.0(18) . .
C332 C382 C331 75(3) . .
C381 C382 C331 19.9(9) . .
C383 C382 C331 107.0(18) . .
C332 C382 C333 63(3) . .
C381 C382 C333 106.2(19) . .
C383 C382 C333 22.7(13) . .
C331 C382 C333 97.7(18) . .
C333 C383 C384 86(4) . .
C333 C383 C382 93(3) . .
C384 C383 C382 112(2) . .
C333 C383 C332 74(3) . .
C384 C383 C332 108(2) . .
C382 C383 C332 18.6(11) . .
C333 C383 C334 63(4) . .
C384 C383 C334 23.6(13) . .
C382 C383 C334 113.2(19) . .
C332 C383 C334 102.4(18) . .
C334 C384 C383 98(4) . .
C334 C384 C333 74(4) . .
C383 C384 C333 24.1(13) . .

loop_
_geom_bond_atom_site_label_1
_geom_bond_atom_site_label_2
_geom_bond_distance
_geom_bond_site_symmetry_2
W1 O11 1.718(6) .
W1 O7 1.786(6) .
W1 O13 1.915(6) .
W1 O17 1.936(5) .
W1 O25 2.086(6) .
W1 O19 2.369(5) .
W2 O9 1.704(6) .
W2 O5 1.782(6) .
W2 O12 1.935(6) .
W2 O15 1.936(6) .
W2 O18 2.218(5) .
W2 O23 2.243(6) .
W3 O39 1.717(6) .
W3 O25 1.833(6) .
W3 O31 1.913(6) .
W3 O33 1.920(6) .
W3 O35 1.989(6) .
W3 O27 2.341(5) .
W4 O37 1.712(6) .
W4 O35 1.865(6) .
W4 O32 1.903(6) .
W4 O29 1.903(6) .
W4 O23 2.049(6) .
W4 O27 2.339(6) .
W5 O8 1.714(6) .
W5 O4 1.785(6) .
W5 O12 1.924(6) .
W5 O14 1.963(6) .
W5 O22 2.097(6) .
W5 O18 2.272(5) .
W6 O20 1.710(7) .
W6 O28 1.886(6) .
W6 O14 1.901(5) .
W6 O16 1.934(5) .
W6 O30 1.936(6) .
W6 O26 2.337(6) .
W7 O10 1.716(6) .
W7 O6 1.801(6) .
W7 O16 1.896(5) .
W7 O13 1.933(6) .
W7 O24 2.215(6) .
W7 O19 2.265(5) .
W8 O21 1.736(6) .
W8 O15 1.885(6) .
W8 O17 1.893(5) .
W8 O31 1.923(6) .
W8 O29 1.940(6) .
W8 O27 2.309(6) .
W9 O38 1.714(6) .
W9 O34 1.858(6) .
W9 O30 1.896(6) .
W9 O33 1.904(6) .
W9 O24 2.053(6) .
W9 O26 2.313(6) .
W10 O36 1.714(7) .
W10 O22 1.833(6) .
W10 O32 1.901(6) .
W10 O28 1.956(6) .
W10 O34 1.990(6) .
W10 O26 2.350(6) .
Si1 O18 1.634(6) .
Si1 O19 1.640(6) .
Si1 O26 1.644(6) .
Si1 O27 1.644(6) .
Gd1 O4 2.284(6) .
Gd1 O7 2.293(6) 5_666
Gd1 O6 2.355(6) 5_666
Gd1 O5 2.359(6) .
Gd1 O2 2.425(6) .
Gd1 O3 2.433(6) .
Gd1 O1 2.438(6) .
Gd1 O3 2.828(6) 5_666
O1 C1 1.217(12) .
O3 Gd1 2.828(6) 5_666
O6 Gd1 2.355(6) 5_666
O7 Gd1 2.293(6) 5_666
C1 C3 1.486(19) .
C1 C2 1.496(18) .
O40 C41 1.23(3) .
C41 C43 1.52(4) .
C41 C42 1.53(4) .
N900 C900 1.17(3) .
C900 C901 1.35(4) .
C900 C911 1.41(4) .
C901 C910 1.65(5) .
N910 C910 1.17(3) .
C910 C911 1.35(4) .
N101 C101 1.503(13) .
N101 C121 1.51(2) .
N101 C131 1.532(14) .
N101 C111 1.535(15) .
N101 C171 1.56(3) .
C101 C102 1.555(15) .
C102 C103 1.534(18) .
C103 C104 1.56(2) .
C111 C112 1.50(3) .
C111 C162 1.61(3) .
C112 C162 0.50(3) .
C112 C113 1.49(4) .
C112 C163 1.64(4) .
C113 C163 0.52(3) .
C113 C162 1.56(4) .
C113 C114 1.60(5) .
C113 C164 1.94(5) .
C114 C164 0.69(4) .
C114 C163 1.38(4) .
C162 C163 1.56(4) .
C163 C164 1.56(4) .
C121 C122 1.527(16) .
C121 C172 1.69(3) .
C122 C172 0.51(3) .
C122 C171 1.49(3) .
C122 C123 1.519(16) .
C122 C173 1.65(3) .
C123 C173 0.59(3) .
C123 C174 1.02(3) .
C123 C124 1.520(17) .
C123 C172 1.57(3) .
C124 C173 1.34(4) .
C124 C174 1.78(4) .
C171 C172 1.527(16) .
C172 C173 1.519(16) .
C173 C174 1.518(18) .
C131 C132 1.512(18) .
C132 C133 1.54(2) .
C133 C134 1.54(3) .
N201 C231 1.513(18) .
N201 C221 1.522(16) .
N201 C201 1.53(2) .
N201 C211 1.544(18) .
C201 C202 1.58(2) .
C202 C203 1.62(2) .
C203 C204 1.56(2) .
C211 C212 1.51(2) .
C212 C213 1.57(3) .
C213 C214 1.58(4) .
C221 C222 1.511(17) .
C222 C223 1.553(17) .
C223 C224 1.535(18) .
C231 C232 1.54(2) .
C232 C233 1.50(3) .
C233 C234 1.54(3) .
N301 C381 1.49(2) .
N301 C321 1.498(15) .
N301 C311 1.520(13) .
N301 C301 1.529(15) .
N301 C331 1.59(2) .
C301 C302 1.490(17) .
C302 C303 1.542(19) .
C303 C304 1.45(2) .
C311 C312 1.52(2) .
C311 C362 1.56(3) .
C312 C362 0.52(3) .
C312 C363 1.33(4) .
C312 C313 1.56(3) .
C313 C363 0.79(4) .
C313 C314 1.54(3) .
C313 C364 1.82(5) .
C313 C362 1.93(4) .
C314 C364 1.07(4) .
C314 C363 1.73(4) .
C362 C363 1.50(5) .
C363 C364 1.50(5) .
C321 C322 1.519(15) .
C322 C323 1.511(17) .
C323 C324 1.473(17) .
C331 C381 0.54(2) .
C331 C332 1.523(14) .
C331 C382 1.58(3) .
C332 C382 0.50(3) .
C332 C333 1.528(14) .
C332 C383 1.57(3) .
C332 C381 1.65(3) .
C333 C383 0.65(3) .
C333 C334 1.56(4) .
C333 C384 1.60(4) .
C333 C382 1.69(4) .
C334 C384 0.70(3) .
C334 C383 1.74(4) .
C381 C382 1.526(14) .
C382 C383 1.528(14) .
C383 C384 1.50(4) .

loop_
_geom_torsion_atom_site_label_1
_geom_torsion_atom_site_label_2
_geom_torsion_atom_site_label_3
_geom_torsion_atom_site_label_4
_geom_torsion
_geom_torsion_site_symmetry_1
_geom_torsion_site_symmetry_4
O4 Gd1 O1 C1 -67.5(11) . .
O7 Gd1 O1 C1 35.5(11) 5_666 .
O6 Gd1 O1 C1 119.6(11) 5_666 .
O5 Gd1 O1 C1 -147.9(12) . .
O2 Gd1 O1 C1 -28.2(13) . .
O3 Gd1 O1 C1 175.0(10) . .
O3 Gd1 O1 C1 70.0(12) 5_666 .
O4 Gd1 O3 Gd1 125.7(2) . 5_666
O7 Gd1 O3 Gd1 -0.9(4) 5_666 5_666
O6 Gd1 O3 Gd1 -73.7(2) 5_666 5_666
O5 Gd1 O3 Gd1 -163.7(3) . 5_666
O2 Gd1 O3 Gd1 68.2(2) . 5_666
O1 Gd1 O3 Gd1 -127.0(3) . 5_666
O3 Gd1 O3 Gd1 0.0 5_666 5_666
O8 W5 O4 Gd1 171.8(5) . .
O12 W5 O4 Gd1 70.1(5) . .
O14 W5 O4 Gd1 -85.9(5) . .
O22 W5 O4 Gd1 -10.3(15) . .
O18 W5 O4 Gd1 -3.2(4) . .
O7 Gd1 O4 W5 160.6(4) 5_666 .
O6 Gd1 O4 W5 -109.2(5) 5_666 .
O5 Gd1 O4 W5 -49.6(4) . .
O2 Gd1 O4 W5 79.9(5) . .
O3 Gd1 O4 W5 20.1(5) . .
O1 Gd1 O4 W5 -125.6(5) . .
O3 Gd1 O4 W5 96.3(5) 5_666 .
O9 W2 O5 Gd1 -159.1(4) . .
O12 W2 O5 Gd1 -58.8(5) . .
O15 W2 O5 Gd1 98.8(4) . .
O18 W2 O5 Gd1 15.1(4) . .
O23 W2 O5 Gd1 10.4(12) . .
O4 Gd1 O5 W2 42.6(4) . .
O7 Gd1 O5 W2 132.3(4) 5_666 .
O6 Gd1 O5 W2 -159.0(5) 5_666 .
O2 Gd1 O5 W2 -14.4(5) . .
O3 Gd1 O5 W2 -75.5(4) . .
O1 Gd1 O5 W2 125.7(5) . .
O3 Gd1 O5 W2 -97.9(5) 5_666 .
O10 W7 O6 Gd1 -111.2(5) . 5_666
O16 W7 O6 Gd1 147.2(5) . 5_666
O13 W7 O6 Gd1 -10.6(5) . 5_666
O24 W7 O6 Gd1 55.7(11) . 5_666
O19 W7 O6 Gd1 63.4(5) . 5_666
O11 W1 O7 Gd1 129.4(5) . 5_666
O13 W1 O7 Gd1 26.6(6) . 5_666
O17 W1 O7 Gd1 -126.6(5) . 5_666
O25 W1 O7 Gd1 -45.2(15) . 5_666
O19 W1 O7 Gd1 -46.0(5) . 5_666
O8 W5 O12 W2 -175.6(3) . .
O4 W5 O12 W2 -72.0(3) . .
O14 W5 O12 W2 31.7(8) . .
O22 W5 O12 W2 95.5(3) . .
O18 W5 O12 W2 15.3(3) . .
O9 W2 O12 W5 173.0(3) . .
O5 W2 O12 W5 68.9(3) . .
O15 W2 O12 W5 -49.7(7) . .
O18 W2 O12 W5 -15.6(3) . .
O23 W2 O12 W5 -96.2(3) . .
O11 W1 O13 W7 -177.0(3) . .
O7 W1 O13 W7 -74.8(4) . .
O17 W1 O13 W7 28.6(7) . .
O25 W1 O13 W7 93.3(3) . .
O19 W1 O13 W7 12.7(3) . .
O10 W7 O13 W1 174.6(4) . .
O6 W7 O13 W1 69.7(4) . .
O16 W7 O13 W1 -49.0(7) . .
O24 W7 O13 W1 -94.4(3) . .
O19 W7 O13 W1 -13.1(3) . .
O20 W6 O14 W5 139.3(6) . .
O28 W6 O14 W5 38.4(6) . .
O16 W6 O14 W5 -117.5(6) . .
O30 W6 O14 W5 -37.9(10) . .
O26 W6 O14 W5 -37.3(5) . .
O8 W5 O14 W6 -99.8(6) . .
O4 W5 O14 W6 157.1(6) . .
O12 W5 O14 W6 52.9(9) . .
O22 W5 O14 W6 -10.6(6) . .
O18 W5 O14 W6 68.7(6) . .
O21 W8 O15 W2 -133.4(6) . .
O17 W8 O15 W2 123.8(7) . .
O31 W8 O15 W2 32.8(11) . .
O29 W8 O15 W2 -34.6(7) . .
O27 W8 O15 W2 40.6(6) . .
O9 W2 O15 W8 99.8(7) . .
O5 W2 O15 W8 -156.0(6) . .
O12 W2 O15 W8 -37.2(10) . .
O18 W2 O15 W8 -70.1(7) . .
O23 W2 O15 W8 8.3(6) . .
O10 W7 O16 W6 100.3(7) . .
O6 W7 O16 W6 -154.7(7) . .
O13 W7 O16 W6 -36.0(10) . .
O24 W7 O16 W6 8.2(7) . .
O19 W7 O16 W6 -70.6(7) . .
O20 W6 O16 W7 -135.4(7) . .
O28 W6 O16 W7 33.2(11) . .
O14 W6 O16 W7 122.2(7) . .
O30 W6 O16 W7 -35.6(7) . .
O26 W6 O16 W7 39.1(6) . .
O21 W8 O17 W1 142.8(6) . .
O15 W8 O17 W1 -114.3(6) . .
O31 W8 O17 W1 42.1(6) . .
O29 W8 O17 W1 -23.0(11) . .
O27 W8 O17 W1 -33.5(6) . .
O11 W1 O17 W8 -102.5(6) . .
O7 W1 O17 W8 155.0(6) . .
O13 W1 O17 W8 51.7(9) . .
O25 W1 O17 W8 -12.7(6) . .
O19 W1 O17 W8 67.1(6) . .
O19 Si1 O18 W2 -106.3(4) . .
O26 Si1 O18 W2 131.0(4) . .
O27 Si1 O18 W2 13.8(5) . .
O19 Si1 O18 W5 116.4(4) . .
O26 Si1 O18 W5 -6.3(5) . .
O27 Si1 O18 W5 -123.5(4) . .
O9 W2 O18 Si1 -85.4(14) . .
O5 W2 O18 Si1 125.4(4) . .
O12 W2 O18 Si1 -136.7(4) . .
O15 W2 O18 Si1 29.2(4) . .
O23 W2 O18 Si1 -55.9(4) . .
O9 W2 O18 W5 63.2(14) . .
O5 W2 O18 W5 -86.0(2) . .
O12 W2 O18 W5 11.9(2) . .
O15 W2 O18 W5 177.8(2) . .
O23 W2 O18 W5 92.7(2) . .
O8 W5 O18 Si1 74.0(14) . .
O4 W5 O18 Si1 -129.6(4) . .
O12 W5 O18 Si1 135.3(4) . .
O14 W5 O18 Si1 -37.9(4) . .
O22 W5 O18 Si1 48.8(4) . .
O8 W5 O18 W2 -73.3(13) . .
O4 W5 O18 W2 83.1(2) . .
O12 W5 O18 W2 -12.0(2) . .
O14 W5 O18 W2 174.8(2) . .
O22 W5 O18 W2 -98.5(2) . .
O18 Si1 O19 W7 -111.2(4) . .
O26 Si1 O19 W7 9.3(5) . .
O27 Si1 O19 W7 126.6(3) . .
O18 Si1 O19 W1 121.8(4) . .
O26 Si1 O19 W1 -117.7(4) . .
O27 Si1 O19 W1 -0.4(4) . .
O10 W7 O19 Si1 -81.5(16) . .
O6 W7 O19 Si1 130.1(4) . .
O16 W7 O19 Si1 33.5(4) . .
O13 W7 O19 Si1 -132.0(4) . .
O24 W7 O19 Si1 -52.2(4) . .
O10 W7 O19 W1 59.7(15) . .
O6 W7 O19 W1 -88.7(2) . .
O16 W7 O19 W1 174.7(2) . .
O13 W7 O19 W1 9.2(2) . .
O24 W7 O19 W1 89.0(2) . .
O11 W1 O19 Si1 68.6(14) . .
O7 W1 O19 Si1 -136.5(4) . .
O13 W1 O19 Si1 130.1(4) . .
O17 W1 O19 Si1 -42.5(4) . .
O25 W1 O19 Si1 43.7(4) . .
O11 W1 O19 W7 -70.9(14) . .
O7 W1 O19 W7 84.0(2) . .
O13 W1 O19 W7 -9.4(2) . .
O17 W1 O19 W7 178.0(2) . .
O25 W1 O19 W7 -95.8(2) . .
O36 W10 O22 W5 -136.3(6) . .
O32 W10 O22 W5 122.2(6) . .
O28 W10 O22 W5 -36.2(6) . .
O34 W10 O22 W5 35.1(10) . .
O26 W10 O22 W5 38.1(5) . .
O8 W5 O22 W10 111.7(6) . .
O4 W5 O22 W10 -66.2(14) . .
O12 W5 O22 W10 -147.8(6) . .
O14 W5 O22 W10 10.1(6) . .
O18 W5 O22 W10 -73.4(6) . .
O37 W4 O23 W2 140.3(5) . .
O35 W4 O23 W2 -38.0(9) . .
O32 W4 O23 W2 -120.6(5) . .
O29 W4 O23 W2 41.3(5) . .
O27 W4 O23 W2 -34.7(4) . .
O9 W2 O23 W4 -112.0(5) . .
O5 W2 O23 W4 78.2(11) . .
O12 W2 O23 W4 149.9(5) . .
O15 W2 O23 W4 -11.8(5) . .
O18 W2 O23 W4 73.4(5) . .
O38 W9 O24 W7 135.3(4) . .
O34 W9 O24 W7 -41.8(8) . .
O30 W9 O24 W7 38.2(4) . .
O33 W9 O24 W7 -125.6(5) . .
O26 W9 O24 W7 -38.5(4) . .
O10 W7 O24 W9 -108.5(5) . .
O6 W7 O24 W9 84.2(9) . .
O16 W7 O24 W9 -9.0(4) . .
O13 W7 O24 W9 153.2(5) . .
O19 W7 O24 W9 76.4(4) . .
O39 W3 O25 W1 -131.4(6) . .
O31 W3 O25 W1 -30.7(6) . .
O33 W3 O25 W1 128.3(6) . .
O35 W3 O25 W1 46.8(10) . .
O27 W3 O25 W1 43.9(5) . .
O11 W1 O25 W3 107.6(6) . .
O7 W1 O25 W3 -77.8(13) . .
O13 W1 O25 W3 -150.5(6) . .
O17 W1 O25 W3 4.6(6) . .
O19 W1 O25 W3 -77.0(6) . .
O18 Si1 O26 W9 -178.9(3) . .
O19 Si1 O26 W9 60.2(4) . .
O27 Si1 O26 W9 -58.3(4) . .
O18 Si1 O26 W6 60.0(4) . .
O19 Si1 O26 W6 -61.0(4) . .
O27 Si1 O26 W6 -179.4(3) . .
O18 Si1 O26 W10 -55.5(4) . .
O19 Si1 O26 W10 -176.5(3) . .
O27 Si1 O26 W10 65.1(4) . .
O38 W9 O26 Si1 -153(2) . .
O34 W9 O26 Si1 132.0(4) . .
O30 W9 O26 Si1 -130.6(4) . .
O33 W9 O26 Si1 37.2(4) . .
O24 W9 O26 Si1 -46.5(4) . .
O38 W9 O26 W6 -19(3) . .
O34 W9 O26 W6 -93.7(2) . .
O30 W9 O26 W6 3.7(2) . .
O33 W9 O26 W6 171.4(2) . .
O24 W9 O26 W6 87.8(2) . .
O38 W9 O26 W10 71(3) . .
O34 W9 O26 W10 -3.6(2) . .
O30 W9 O26 W10 93.8(2) . .
O33 W9 O26 W10 -98.5(2) . .
O24 W9 O26 W10 177.9(2) . .
O20 W6 O26 Si1 166(2) . .
O28 W6 O26 Si1 -136.9(4) . .
O14 W6 O26 Si1 -46.3(4) . .
O16 W6 O26 Si1 45.6(4) . .
O30 W6 O26 Si1 133.5(4) . .
O20 W6 O26 W9 29(3) . .
O28 W6 O26 W9 86.0(2) . .
O14 W6 O26 W9 176.6(2) . .
O16 W6 O26 W9 -91.5(2) . .
O30 W6 O26 W9 -3.7(2) . .
O20 W6 O26 W10 -63(3) . .
O28 W6 O26 W10 -5.9(2) . .
O14 W6 O26 W10 84.7(2) . .
O16 W6 O26 W10 176.6(2) . .
O30 W6 O26 W10 -95.5(2) . .
O36 W10 O26 Si1 -170.7(16) . .
O22 W10 O26 Si1 46.4(4) . .
O32 W10 O26 Si1 -45.4(4) . .
O28 W10 O26 Si1 136.7(4) . .
O34 W10 O26 Si1 -134.9(4) . .
O36 W10 O26 W9 -32.3(18) . .
O22 W10 O26 W9 -175.2(3) . .
O32 W10 O26 W9 93.0(2) . .
O28 W10 O26 W9 -84.9(2) . .
O34 W10 O26 W9 3.4(2) . .
O36 W10 O26 W6 58.3(18) . .
O22 W10 O26 W6 -84.6(2) . .
O32 W10 O26 W6 -176.4(2) . .
O28 W10 O26 W6 5.7(2) . .
O34 W10 O26 W6 94.1(2) . .
O18 Si1 O27 W8 -61.7(4) . .
O19 Si1 O27 W8 58.9(4) . .
O26 Si1 O27 W8 179.9(3) . .
O18 Si1 O27 W4 57.6(4) . .
O19 Si1 O27 W4 178.3(3) . .
O26 Si1 O27 W4 -60.8(4) . .
O18 Si1 O27 W3 -178.8(3) . .
O19 Si1 O27 W3 -58.2(4) . .
O26 Si1 O27 W3 62.8(4) . .
O21 W8 O27 Si1 162(2) . .
O15 W8 O27 Si1 43.4(4) . .
O17 W8 O27 Si1 -51.1(4) . .
O31 W8 O27 Si1 -139.8(4) . .
O29 W8 O27 Si1 132.9(4) . .
O21 W8 O27 W4 27(2) . .
O15 W8 O27 W4 -91.8(2) . .
O17 W8 O27 W4 173.7(2) . .
O31 W8 O27 W4 85.0(2) . .
O29 W8 O27 W4 -2.4(2) . .
O21 W8 O27 W3 -65(2) . .
O15 W8 O27 W3 176.6(2) . .
O17 W8 O27 W3 82.1(2) . .
O31 W8 O27 W3 -6.6(2) . .
O29 W8 O27 W3 -93.9(2) . .
O37 W4 O27 Si1 -166(3) . .
O35 W4 O27 Si1 132.1(4) . .
O32 W4 O27 Si1 37.7(4) . .
O29 W4 O27 Si1 -130.3(4) . .
O23 W4 O27 Si1 -46.4(4) . .
O37 W4 O27 W8 -33(3) . .
O35 W4 O27 W8 -95.2(2) . .
O32 W4 O27 W8 170.4(2) . .
O29 W4 O27 W8 2.4(2) . .
O23 W4 O27 W8 86.2(2) . .
O37 W4 O27 W3 57(3) . .
O35 W4 O27 W3 -4.9(2) . .
O32 W4 O27 W3 -99.3(2) . .
O29 W4 O27 W3 92.7(2) . .
O23 W4 O27 W3 176.6(2) . .
O39 W3 O27 Si1 -166.4(17) . .
O25 W3 O27 Si1 45.7(4) . .
O31 W3 O27 Si1 138.0(4) . .
O33 W3 O27 Si1 -44.7(4) . .
O35 W3 O27 Si1 -133.0(4) . .
O39 W3 O27 W8 62.3(19) . .
O25 W3 O27 W8 -85.7(2) . .
O31 W3 O27 W8 6.6(2) . .
O33 W3 O27 W8 -176.0(2) . .
O35 W3 O27 W8 95.6(2) . .
O39 W3 O27 W4 -28.7(19) . .
O25 W3 O27 W4 -176.7(2) . .
O31 W3 O27 W4 -84.4(2) . .
O33 W3 O27 W4 93.0(2) . .
O35 W3 O27 W4 4.6(2) . .
O20 W6 O28 W10 -177.1(4) . .
O14 W6 O28 W10 -75.2(4) . .
O16 W6 O28 W10 14.2(8) . .
O30 W6 O28 W10 82.9(4) . .
O26 W6 O28 W10 8.1(3) . .
O36 W10 O28 W6 179.2(4) . .
O22 W10 O28 W6 75.0(4) . .
O32 W10 O28 W6 -13.8(9) . .
O34 W10 O28 W6 -81.0(3) . .
O26 W10 O28 W6 -8.1(3) . .
O37 W4 O29 W8 173.5(3) . .
O35 W4 O29 W8 69.8(3) . .
O32 W4 O29 W8 -34.4(8) . .
O23 W4 O29 W8 -84.9(3) . .
O27 W4 O29 W8 -3.3(3) . .
O21 W8 O29 W4 -173.4(3) . .
O15 W8 O29 W4 85.0(3) . .
O17 W8 O29 W4 -7.5(9) . .
O31 W8 O29 W4 -73.2(3) . .
O27 W8 O29 W4 3.3(3) . .
O38 W9 O30 W6 172.4(4) . .
O34 W9 O30 W6 68.4(4) . .
O33 W9 O30 W6 -39.0(9) . .
O24 W9 O30 W6 -85.7(3) . .
O26 W9 O30 W6 -5.1(3) . .
O20 W6 O30 W9 -171.6(4) . .
O28 W6 O30 W9 -71.2(4) . .
O14 W6 O30 W9 5.7(9) . .
O16 W6 O30 W9 86.4(4) . .
O26 W6 O30 W9 5.1(3) . .
O39 W3 O31 W8 178.2(3) . .
O25 W3 O31 W8 73.2(3) . .
O33 W3 O31 W8 -16.4(9) . .
O35 W3 O31 W8 -82.4(3) . .
O27 W3 O31 W8 -9.1(3) . .
O21 W8 O31 W3 -176.6(3) . .
O15 W8 O31 W3 17.1(8) . .
O17 W8 O31 W3 -75.2(3) . .
O29 W8 O31 W3 85.1(3) . .
O27 W8 O31 W3 9.2(3) . .
O36 W10 O32 W4 -140.8(9) . .
O22 W10 O32 W4 -36.1(9) . .
O28 W10 O32 W4 52.2(13) . .
O34 W10 O32 W4 118.7(9) . .
O26 W10 O32 W4 46.7(9) . .
O37 W4 O32 W10 138.6(9) . .
O35 W4 O32 W10 -117.8(9) . .
O29 W4 O32 W10 -13.6(14) . .
O23 W4 O32 W10 36.7(9) . .
O27 W4 O32 W10 -43.6(9) . .
O38 W9 O33 W3 139.7(9) . .
O34 W9 O33 W3 -116.0(9) . .
O30 W9 O33 W3 -8.7(14) . .
O24 W9 O33 W3 37.8(9) . .
O26 W9 O33 W3 -41.5(9) . .
O39 W3 O33 W9 -143.1(9) . .
O25 W3 O33 W9 -38.3(9) . .
O31 W3 O33 W9 51.5(13) . .
O35 W3 O33 W9 117.0(9) . .
O27 W3 O33 W9 44.3(9) . .
O38 W9 O34 W10 -168.8(3) . .
O30 W9 O34 W10 -69.1(4) . .
O33 W9 O34 W10 89.6(4) . .
O24 W9 O34 W10 8.3(8) . .
O26 W9 O34 W10 5.0(3) . .
O36 W10 O34 W9 169.6(4) . .
O22 W10 O34 W9 -1.9(8) . .
O32 W10 O34 W9 -89.7(4) . .
O28 W10 O34 W9 70.4(3) . .
O26 W10 O34 W9 -5.0(3) . .
O37 W4 O35 W3 -168.3(4) . .
O32 W4 O35 W3 90.5(4) . .
O29 W4 O35 W3 -66.6(4) . .
O23 W4 O35 W3 10.0(8) . .
O27 W4 O35 W3 6.7(3) . .
O39 W3 O35 W4 168.4(4) . .
O25 W3 O35 W4 -9.8(8) . .
O31 W3 O35 W4 69.0(4) . .
O33 W3 O35 W4 -91.9(4) . .
O27 W3 O35 W4 -6.8(3) . .
Gd1 O1 C1 C3 -147.5(11) . .
Gd1 O1 C1 C2 30.0(18) . .
N900 C900 C901 C910 125(16) . .
C911 C900 C901 C910 -35(7) . .
C900 C901 C910 N910 -138(18) . .
C900 C901 C910 C911 65(10) . .
N910 C910 C911 C900 152(51) . .
C901 C910 C911 C900 -95(11) . .
N900 C900 C911 C910 -25(25) . .
C901 C900 C911 C910 126(11) . .
C121 N101 C101 C102 177.8(13) . .
C131 N101 C101 C102 -53.2(12) . .
C111 N101 C101 C102 64.3(11) . .
C171 N101 C101 C102 -167.7(14) . .
N101 C101 C102 C103 -176.5(9) . .
C101 C102 C103 C104 -178.7(11) . .
C101 N101 C111 C112 73.5(17) . .
C121 N101 C111 C112 -39.0(19) . .
C131 N101 C111 C112 -165.1(15) . .
C171 N101 C111 C112 -51(2) . .
C101 N101 C111 C162 54(2) . .
C121 N101 C111 C162 -59(2) . .
C131 N101 C111 C162 175.0(19) . .
C171 N101 C111 C162 -71(2) . .
N101 C111 C112 C162 -102(5) . .
N101 C111 C112 C113 168.3(17) . .
C162 C111 C112 C113 -89(6) . .
N101 C111 C112 C163 -173.7(16) . .
C162 C111 C112 C163 -71(5) . .
C162 C112 C113 C163 22(8) . .
C111 C112 C113 C163 114(6) . .
C111 C112 C113 C162 92(5) . .
C163 C112 C113 C162 -22(8) . .
C162 C112 C113 C114 80(6) . .
C111 C112 C113 C114 172(2) . .
C163 C112 C113 C114 58(5) . .
C162 C112 C113 C164 59(5) . .
C111 C112 C113 C164 151.7(19) . .
C163 C112 C113 C164 38(5) . .
C163 C113 C114 C164 3(8) . .
C112 C113 C114 C164 -86(6) . .
C162 C113 C114 C164 -67(6) . .
C112 C113 C114 C163 -89(6) . .
C162 C113 C114 C163 -70(6) . .
C164 C113 C114 C163 -3(8) . .
C111 C112 C162 C113 -106(2) . .
C163 C112 C162 C113 7(2) . .
C113 C112 C162 C163 -7(2) . .
C111 C112 C162 C163 -112.7(19) . .
C113 C112 C162 C111 106(2) . .
C163 C112 C162 C111 112.7(19) . .
C163 C113 C162 C112 -158(8) . .
C114 C113 C162 C112 -105(5) . .
C164 C113 C162 C112 -123(5) . .
C112 C113 C162 C163 158(8) . .
C114 C113 C162 C163 53(5) . .
C164 C113 C162 C163 35(5) . .
C163 C113 C162 C111 137(6) . .
C112 C113 C162 C111 -65(5) . .
C114 C113 C162 C111 -170(2) . .
C164 C113 C162 C111 172(2) . .
N101 C111 C162 C112 86(5) . .
C112 C111 C162 C113 68(5) . .
N101 C111 C162 C113 153.9(16) . .
C112 C111 C162 C163 82(5) . .
N101 C111 C162 C163 167.9(18) . .
C112 C113 C163 C114 104(3) . .
C162 C113 C163 C114 111(3) . .
C164 C113 C163 C114 2(4) . .
C112 C113 C163 C164 102(6) . .
C162 C113 C163 C164 109(6) . .
C114 C113 C163 C164 -2(4) . .
C112 C113 C163 C162 -7(2) . .
C114 C113 C163 C162 -111(3) . .
C164 C113 C163 C162 -109(6) . .
C162 C113 C163 C112 7(2) . .
C114 C113 C163 C112 -104(3) . .
C164 C113 C163 C112 -102(6) . .
C164 C114 C163 C113 -177(7) . .
C113 C114 C163 C164 177(7) . .
C164 C114 C163 C162 -92(5) . .
C113 C114 C163 C162 85(6) . .
C164 C114 C163 C112 -111(5) . .
C113 C114 C163 C112 67(6) . .
C112 C162 C163 C113 21(7) . .
C111 C162 C163 C113 -47(6) . .
C112 C162 C163 C114 -81(6) . .
C113 C162 C163 C114 -102(6) . .
C111 C162 C163 C114 -149(3) . .
C112 C162 C163 C164 -109(5) . .
C113 C162 C163 C164 -130(6) . .
C111 C162 C163 C164 -177(2) . .
C113 C162 C163 C112 -21(7) . .
C111 C162 C163 C112 -68(5) . .
C162 C112 C163 C113 -157(8) . .
C111 C112 C163 C113 -72(6) . .
C162 C112 C163 C114 105(6) . .
C113 C112 C163 C114 -98(6) . .
C111 C112 C163 C114 -169(2) . .
C162 C112 C163 C164 78(6) . .
C113 C112 C163 C164 -125(7) . .
C111 C112 C163 C164 163(2) . .
C113 C112 C163 C162 157(8) . .
C111 C112 C163 C162 85(5) . .
C113 C114 C164 C163 -1(2) . .
C163 C114 C164 C113 1(2) . .
C113 C163 C164 C114 4(10) . .
C162 C163 C164 C114 99(5) . .
C112 C163 C164 C114 80(5) . .
C114 C163 C164 C113 -4(10) . .
C162 C163 C164 C113 95(9) . .
C112 C163 C164 C113 76(8) . .
C163 C113 C164 C114 -176(11) . .
C112 C113 C164 C114 99(6) . .
C162 C113 C164 C114 115(6) . .
C112 C113 C164 C163 -85(8) . .
C162 C113 C164 C163 -69(8) . .
C114 C113 C164 C163 176(11) . .
C101 N101 C121 C122 -173.3(18) . .
C131 N101 C121 C122 61(2) . .
C111 N101 C121 C122 -57(2) . .
C171 N101 C121 C122 76(5) . .
C101 N101 C121 C172 168.2(16) . .
C131 N101 C121 C172 43(2) . .
C111 N101 C121 C172 -75.9(19) . .
C171 N101 C121 C172 58(5) . .
N101 C121 C122 C172 -85(4) . .
N101 C121 C122 C171 -84(6) . .
C172 C121 C122 C171 0(8) . .
N101 C121 C122 C123 -174(2) . .
C172 C121 C122 C123 -89(5) . .
N101 C121 C122 C173 -153(2) . .
C172 C121 C122 C173 -68(4) . .
C172 C122 C123 C173 19(6) . .
C171 C122 C123 C173 102(5) . .
C121 C122 C123 C173 118(4) . .
C172 C122 C123 C174 -180(5) . .
C171 C122 C123 C174 -97(4) . .
C121 C122 C123 C174 -81(4) . .
C173 C122 C123 C174 161(7) . .
C172 C122 C123 C124 78(4) . .
C171 C122 C123 C124 161(2) . .
C121 C122 C123 C124 177(2) . .
C173 C122 C123 C124 59(4) . .
C171 C122 C123 C172 83(4) . .
C121 C122 C123 C172 99(4) . .
C173 C122 C123 C172 -19(6) . .
C174 C123 C124 C173 154(5) . .
C122 C123 C124 C173 -79(4) . .
C172 C123 C124 C173 -59(4) . .
C173 C123 C124 C174 -154(5) . .
C122 C123 C124 C174 127(4) . .
C172 C123 C124 C174 147(4) . .
C123 C122 C171 C172 -84(4) . .
C121 C122 C171 C172 -180(8) . .
C173 C122 C171 C172 -62(4) . .
C172 C122 C171 N101 -107(4) . .
C123 C122 C171 N101 169(2) . .
C121 C122 C171 N101 73(6) . .
C173 C122 C171 N101 -169(2) . .
C101 N101 C171 C122 -155.1(18) . .
C121 N101 C171 C122 -81(5) . .
C131 N101 C171 C122 85(2) . .
C111 N101 C171 C122 -31(2) . .
C101 N101 C171 C172 -175.9(18) . .
C121 N101 C171 C172 -102(6) . .
C131 N101 C171 C172 64(2) . .
C111 N101 C171 C172 -52(2) . .
C171 C122 C172 C173 -115.9(19) . .
C123 C122 C172 C173 -7(2) . .
C121 C122 C172 C173 -116(2) . .
C123 C122 C172 C171 108.5(17) . .
C121 C122 C172 C171 0(2) . .
C173 C122 C172 C171 115.9(19) . .
C171 C122 C172 C123 -108.5(17) . .
C121 C122 C172 C123 -108(2) . .
C173 C122 C172 C123 7(2) . .
C171 C122 C172 C121 0(2) . .
C123 C122 C172 C121 108(2) . .
C173 C122 C172 C121 116(2) . .
N101 C171 C172 C122 82(4) . .
C122 C171 C172 C173 89(4) . .
N101 C171 C172 C173 171(2) . .
C122 C171 C172 C123 70(4) . .
N101 C171 C172 C123 152(2) . .
C122 C171 C172 C121 0(8) . .
N101 C171 C172 C121 82(7) . .
C173 C123 C172 C122 -160(6) . .
C174 C123 C172 C122 1(7) . .
C124 C123 C172 C122 -108(4) . .
C174 C123 C172 C173 160(8) . .
C122 C123 C172 C173 160(6) . .
C124 C123 C172 C173 52(4) . .
C173 C123 C172 C171 129(4) . .
C174 C123 C172 C171 -71(6) . .
C122 C123 C172 C171 -71(4) . .
C124 C123 C172 C171 -180(2) . .
C173 C123 C172 C121 141(4) . .
C174 C123 C172 C121 -59(6) . .
C122 C123 C172 C121 -59(4) . .
C124 C123 C172 C121 -167(2) . .
N101 C121 C172 C122 102(4) . .
N101 C121 C172 C173 -175(2) . .
C122 C121 C172 C173 83(4) . .
N101 C121 C172 C171 -77(7) . .
C122 C121 C172 C171 -180(9) . .
N101 C121 C172 C123 170.1(19) . .
C122 C121 C172 C123 68(4) . .
C174 C123 C173 C124 -42(8) . .
C122 C123 C173 C124 115(2) . .
C172 C123 C173 C124 121(2) . .
C122 C123 C173 C174 157(8) . .
C124 C123 C173 C174 42(8) . .
C172 C123 C173 C174 163(7) . .
C174 C123 C173 C172 -163(7) . .
C122 C123 C173 C172 -6.4(19) . .
C124 C123 C173 C172 -121(2) . .
C174 C123 C173 C122 -157(8) . .
C124 C123 C173 C122 -115(2) . .
C172 C123 C173 C122 6.4(19) . .
C174 C124 C173 C123 18(4) . .
C123 C124 C173 C174 -18(4) . .
C123 C124 C173 C172 87(4) . .
C174 C124 C173 C172 105(3) . .
C123 C124 C173 C122 68(4) . .
C174 C124 C173 C122 86(3) . .
C122 C172 C173 C123 19(6) . .
C171 C172 C173 C123 -58(5) . .
C121 C172 C173 C123 -44(5) . .
C122 C172 C173 C124 -75(5) . .
C171 C172 C173 C124 -152(3) . .
C123 C172 C173 C124 -94(5) . .
C121 C172 C173 C124 -138(3) . .
C122 C172 C173 C174 11(5) . .
C171 C172 C173 C174 -66(3) . .
C123 C172 C173 C174 -8(3) . .
C121 C172 C173 C174 -52(3) . .
C171 C172 C173 C122 -77(4) . .
C123 C172 C173 C122 -19(6) . .
C121 C172 C173 C122 -63(4) . .
C172 C122 C173 C123 -159(6) . .
C171 C122 C173 C123 -85(5) . .
C121 C122 C173 C123 -70(5) . .
C172 C122 C173 C124 115(5) . .
C171 C122 C173 C124 -172(2) . .
C123 C122 C173 C124 -86(4) . .
C121 C122 C173 C124 -157(3) . .
C172 C122 C173 C174 -169(5) . .
C171 C122 C173 C174 -96(3) . .
C123 C122 C173 C174 -10(4) . .
C121 C122 C173 C174 -81(3) . .
C171 C122 C173 C172 74(4) . .
C123 C122 C173 C172 159(6) . .
C121 C122 C173 C172 89(4) . .
C122 C123 C174 C173 -151(10) . .
C124 C123 C174 C173 -36(8) . .
C172 C123 C174 C173 -151(12) . .
C173 C123 C174 C124 36(8) . .
C122 C123 C174 C124 -115(3) . .
C172 C123 C174 C124 -115(5) . .
C124 C173 C174 C123 137(9) . .
C172 C173 C174 C123 18(8) . .
C122 C173 C174 C123 21(8) . .
C123 C173 C174 C124 -137(9) . .
C172 C173 C174 C124 -119(3) . .
C122 C173 C174 C124 -116(2) . .
C173 C124 C174 C123 -12(2) . .
C123 C124 C174 C173 12(2) . .
C101 N101 C131 C132 -58.6(12) . .
C121 N101 C131 C132 63.1(15) . .
C111 N101 C131 C132 -178.3(10) . .
C171 N101 C131 C132 59.2(13) . .
N101 C131 C132 C133 174.7(10) . .
C131 C132 C133 C134 178.1(13) . .
C231 N201 C201 C202 -52.3(19) . .
C221 N201 C201 C202 -177.8(15) . .
C211 N201 C201 C202 61.7(19) . .
N201 C201 C202 C203 155.2(17) . .
C201 C202 C203 C204 90(2) . .
C231 N201 C211 C212 177.2(13) . .
C221 N201 C211 C212 -58.8(16) . .
C201 N201 C211 C212 58.3(17) . .
N201 C211 C212 C213 175.7(14) . .
C211 C212 C213 C214 171.2(18) . .
C231 N201 C221 C222 57.9(14) . .
C201 N201 C221 C222 -179.7(11) . .
C211 N201 C221 C222 -58.3(14) . .
N201 C221 C222 C223 -169.6(10) . .
C221 C222 C223 C224 -62.3(13) . .
C221 N201 C231 C232 57.1(15) . .
C201 N201 C231 C232 -62.3(15) . .
C211 N201 C231 C232 177.9(12) . .
N201 C231 C232 C233 -165.2(14) . .
C231 C232 C233 C234 65(2) . .
C381 N301 C301 C302 165.8(15) . .
C321 N301 C301 C302 55.3(13) . .
C311 N301 C301 C302 -63.9(12) . .
C331 N301 C301 C302 -173.8(12) . .
N301 C301 C302 C303 173.3(9) . .
C301 C302 C303 C304 168.2(13) . .
C381 N301 C311 C312 77.2(18) . .
C321 N301 C311 C312 -168.4(14) . .
C301 N301 C311 C312 -46.2(16) . .
C331 N301 C311 C312 65.2(16) . .
C381 N301 C311 C362 62.0(19) . .
C321 N301 C311 C362 176.3(15) . .
C301 N301 C311 C362 -61.4(16) . .
C331 N301 C311 C362 49.9(17) . .
N301 C311 C312 C362 -49(5) . .
N301 C311 C312 C363 -146(2) . .
C362 C311 C312 C363 -97(5) . .
N301 C311 C312 C313 -178.7(13) . .
C362 C311 C312 C313 -130(6) . .
C362 C312 C313 C363 9(8) . .
C311 C312 C313 C363 107(4) . .
C362 C312 C313 C314 84(7) . .
C363 C312 C313 C314 75(4) . .
C311 C312 C313 C314 -177.7(18) . .
C362 C312 C313 C364 56(7) . .
C363 C312 C313 C364 47(4) . .
C311 C312 C313 C364 154.0(19) . .
C363 C312 C313 C362 -9(8) . .
C311 C312 C313 C362 98(7) . .
C363 C313 C314 C364 1(4) . .
C312 C313 C314 C364 -54(3) . .
C362 C313 C314 C364 -41(3) . .
C312 C313 C314 C363 -55(3) . .
C364 C313 C314 C363 -1(4) . .
C362 C313 C314 C363 -43(3) . .
C311 C312 C362 C363 -114(3) . .
C313 C312 C362 C363 -5(4) . .
C363 C312 C362 C311 114(3) . .
C313 C312 C362 C311 110(5) . .
C363 C312 C362 C313 5(4) . .
C311 C312 C362 C313 -110(5) . .
N301 C311 C362 C312 137(5) . .
C312 C311 C362 C363 55(5) . .
N301 C311 C362 C363 -168(2) . .
C312 C311 C362 C313 36(4) . .
N301 C311 C362 C313 173.4(11) . .
C363 C313 C362 C312 -169(9) . .
C314 C313 C362 C312 -100(7) . .
C364 C313 C362 C312 -123(7) . .
C314 C313 C362 C363 69(4) . .
C312 C313 C362 C363 169(9) . .
C364 C313 C362 C363 46(4) . .
C363 C313 C362 C311 124(5) . .
C314 C313 C362 C311 -166.7(18) . .
C312 C313 C362 C311 -66(6) . .
C364 C313 C362 C311 170(2) . .
C314 C313 C363 C312 -117(2) . .
C364 C313 C363 C312 -115(4) . .
C362 C313 C363 C312 3(2) . .
C314 C313 C363 C364 -1(3) . .
C312 C313 C363 C364 115(4) . .
C362 C313 C363 C364 118(5) . .
C314 C313 C363 C362 -119(3) . .
C312 C313 C363 C362 -3(2) . .
C364 C313 C363 C362 -118(5) . .
C312 C313 C363 C314 117(2) . .
C364 C313 C363 C314 1(3) . .
C362 C313 C363 C314 119(3) . .
C362 C312 C363 C313 -173(6) . .
C311 C312 C363 C313 -85(4) . .
C362 C312 C363 C364 85(6) . .
C311 C312 C363 C364 173(3) . .
C313 C312 C363 C364 -102(5) . .
C311 C312 C363 C362 88(5) . .
C313 C312 C363 C362 173(6) . .
C362 C312 C363 C314 127(5) . .
C311 C312 C363 C314 -146(2) . .
C313 C312 C363 C314 -61(3) . .
C312 C362 C363 C313 8(6) . .
C311 C362 C363 C313 -58(5) . .
C311 C362 C363 C312 -66(5) . .
C313 C362 C363 C312 -8(6) . .
C312 C362 C363 C364 -104(6) . .
C311 C362 C363 C364 -169(3) . .
C313 C362 C363 C364 -111(6) . .
C312 C362 C363 C314 -63(6) . .
C311 C362 C363 C314 -129(3) . .
C313 C362 C363 C314 -71(4) . .
C364 C314 C363 C313 -178(5) . .
C364 C314 C363 C312 -100(4) . .
C313 C314 C363 C312 78(4) . .
C313 C314 C363 C364 178(5) . .
C364 C314 C363 C362 -81(4) . .
C313 C314 C363 C362 98(5) . .
C313 C314 C364 C363 -1(2) . .
C363 C314 C364 C313 1(2) . .
C313 C363 C364 C314 1(5) . .
C312 C363 C364 C314 98(4) . .
C362 C363 C364 C314 119(4) . .
C312 C363 C364 C313 96(5) . .
C362 C363 C364 C313 118(5) . .
C314 C363 C364 C313 -1(5) . .
C363 C313 C364 C314 -178(6) . .
C312 C313 C364 C314 131(3) . .
C362 C313 C364 C314 141(3) . .
C314 C313 C364 C363 178(6) . .
C312 C313 C364 C363 -50(4) . .
C362 C313 C364 C363 -40(4) . .
C381 N301 C321 C322 -49.0(15) . .
C311 N301 C321 C322 -173.7(11) . .
C301 N301 C321 C322 63.3(13) . .
C331 N301 C321 C322 -59.0(16) . .
N301 C321 C322 C323 176.0(13) . .
C321 C322 C323 C324 63(2) . .
C321 N301 C331 C381 30(3) . .
C311 N301 C331 C381 147(3) . .
C301 N301 C331 C381 -96(3) . .
C381 N301 C331 C332 -83(3) . .
C321 N301 C331 C332 -53(2) . .
C311 N301 C331 C332 63.7(19) . .
C301 N301 C331 C332 -178.8(16) . .
C381 N301 C331 C382 -65(3) . .
C321 N301 C331 C382 -35.3(19) . .
C311 N301 C331 C382 81.5(16) . .
C301 N301 C331 C382 -161.0(14) . .
C381 C331 C332 C382 -4(5) . .
N301 C331 C332 C382 65(4) . .
C381 C331 C332 C333 96(4) . .
C382 C331 C332 C333 100(4) . .
N301 C331 C332 C333 165.1(19) . .
C381 C331 C332 C383 70(4) . .
C382 C331 C332 C383 74(4) . .
N301 C331 C332 C383 139.5(19) . .
C382 C331 C332 C381 4(5) . .
N301 C331 C332 C381 69(4) . .
C382 C332 C333 C383 -5(5) . .
C331 C332 C333 C383 -94(4) . .
C381 C332 C333 C383 -74(4) . .
C382 C332 C333 C334 -97(4) . .
C331 C332 C333 C334 174(2) . .
C383 C332 C333 C334 -92(5) . .
C381 C332 C333 C334 -166(2) . .
C382 C332 C333 C384 -71(4) . .
C331 C332 C333 C384 -160(2) . .
C383 C332 C333 C384 -66(4) . .
C381 C332 C333 C384 -140(2) . .
C331 C332 C333 C382 -90(4) . .
C383 C332 C333 C382 5(5) . .
C381 C332 C333 C382 -70(3) . .
C383 C333 C334 C384 -7(5) . .
C332 C333 C334 C384 76(4) . .
C382 C333 C334 C384 57(4) . .
C332 C333 C334 C383 83(4) . .
C384 C333 C334 C383 7(5) . .
C382 C333 C334 C383 64(3) . .
C332 C331 C381 N301 118.1(14) . .
C382 C331 C381 N301 116.9(14) . .
C332 C331 C381 C382 1.2(17) . .
N301 C331 C381 C382 -116.9(14) . .
C382 C331 C381 C332 -1.2(17) . .
N301 C331 C381 C332 -118.1(14) . .
C321 N301 C381 C331 -154(3) . .
C311 N301 C381 C331 -37(3) . .
C301 N301 C381 C331 90(3) . .
C321 N301 C381 C382 -69(2) . .
C311 N301 C381 C382 47(2) . .
C301 N301 C381 C382 174.4(18) . .
C331 N301 C381 C382 85(3) . .
C321 N301 C381 C332 -88.5(19) . .
C311 N301 C381 C332 28(2) . .
C301 N301 C381 C332 154.7(16) . .
C331 N301 C381 C332 65(3) . .
C382 C332 C381 C331 176(5) . .
C333 C332 C381 C331 -90(4) . .
C383 C332 C381 C331 -114(4) . .
C382 C332 C381 N301 97(4) . .
C331 C332 C381 N301 -79(4) . .
C333 C332 C381 N301 -169(2) . .
C383 C332 C381 N301 167.2(19) . .
C331 C332 C381 C382 -176(5) . .
C333 C332 C381 C382 94(4) . .
C383 C332 C381 C382 70(4) . .
C331 C332 C382 C381 1.3(18) . .
C333 C332 C382 C381 -106(2) . .
C383 C332 C382 C381 -107.7(19) . .
C331 C332 C382 C383 109.0(15) . .
C333 C332 C382 C383 2(2) . .
C381 C332 C382 C383 107.7(19) . .
C333 C332 C382 C331 -107(2) . .
C383 C332 C382 C331 -109.0(15) . .
C381 C332 C382 C331 -1.3(18) . .
C331 C332 C382 C333 107(2) . .
C383 C332 C382 C333 -2(2) . .
C381 C332 C382 C333 106(2) . .
C331 C381 C382 C332 -4(5) . .
N301 C381 C382 C332 -92(4) . .
C331 C381 C382 C383 -90(4) . .
N301 C381 C382 C383 -178(2) . .
C332 C381 C382 C383 -87(4) . .
N301 C381 C382 C331 -88(4) . .
C332 C381 C382 C331 4(5) . .
C331 C381 C382 C333 -67(4) . .
N301 C381 C382 C333 -155(2) . .
C332 C381 C382 C333 -63(4) . .
C381 C331 C382 C332 176(5) . .
N301 C331 C382 C332 -122(4) . .
C332 C331 C382 C381 -176(5) . .
N301 C331 C382 C381 62(3) . .
C381 C331 C382 C383 96(4) . .
C332 C331 C382 C383 -80(4) . .
N301 C331 C382 C383 158.1(18) . .
C381 C331 C382 C333 117(4) . .
C332 C331 C382 C333 -59(4) . .
N301 C331 C382 C333 179.3(17) . .
C383 C333 C382 C332 175(6) . .
C334 C333 C382 C332 91(4) . .
C384 C333 C382 C332 113(4) . .
C383 C333 C382 C381 -98(4) . .
C332 C333 C382 C381 87(4) . .
C334 C333 C382 C381 178(2) . .
C384 C333 C382 C381 -160(2) . .
C332 C333 C382 C383 -175(6) . .
C334 C333 C382 C383 -84(5) . .
C384 C333 C382 C383 -62(4) . .
C383 C333 C382 C331 -116(4) . .
C332 C333 C382 C331 69(3) . .
C334 C333 C382 C331 160(2) . .
C384 C333 C382 C331 -179(2) . .
C332 C333 C383 C384 -110.1(18) . .
C334 C333 C383 C384 3(2) . .
C382 C333 C383 C384 -112(2) . .
C332 C333 C383 C382 1.5(17) . .
C334 C333 C383 C382 115(2) . .
C384 C333 C383 C382 112(2) . .
C334 C333 C383 C332 113(2) . .
C384 C333 C383 C332 110.1(18) . .
C382 C333 C383 C332 -1.5(17) . .
C332 C333 C383 C334 -113(2) . .
C384 C333 C383 C334 -3(2) . .
C382 C333 C383 C334 -115(2) . .
C332 C382 C383 C333 -4(5) . .
C381 C382 C383 C333 89(5) . .
C331 C382 C383 C333 68(5) . .
C332 C382 C383 C384 83(4) . .
C381 C382 C383 C384 176(2) . .
C331 C382 C383 C384 155(2) . .
C333 C382 C383 C384 87(5) . .
C381 C382 C383 C332 94(4) . .
C331 C382 C383 C332 73(3) . .
C333 C382 C383 C332 4(5) . .
C332 C382 C383 C334 57(4) . .
C381 C382 C383 C334 151(2) . .
C331 C382 C383 C334 130(2) . .
C333 C382 C383 C334 61(4) . .
C382 C332 C383 C333 175(5) . .
C331 C332 C383 C333 94(4) . .
C381 C332 C383 C333 112(4) . .
C382 C332 C383 C384 -104(4) . .
C331 C332 C383 C384 174(2) . .
C333 C332 C383 C384 80(4) . .
C381 C332 C383 C384 -168(2) . .
C331 C332 C383 C382 -82(3) . .
C333 C332 C383 C382 -175(5) . .
C381 C332 C383 C382 -64(3) . .
C382 C332 C383 C334 -128(4) . .
C331 C332 C383 C334 150(2) . .
C333 C332 C383 C334 57(4) . .
C381 C332 C383 C334 168.6(19) . .
C384 C334 C383 C333 172(5) . .
C333 C334 C383 C384 -172(5) . .
C384 C334 C383 C382 91(4) . .
C333 C334 C383 C382 -81(3) . .
C384 C334 C383 C332 107(4) . .
C333 C334 C383 C332 -65(3) . .
C333 C334 C384 C383 3(2) . .
C383 C334 C384 C333 -3(2) . .
C333 C383 C384 C334 -7(5) . .
C382 C383 C384 C334 -99(4) . .
C332 C383 C384 C334 -79(4) . .
C382 C383 C384 C333 -91(3) . .
C332 C383 C384 C333 -72(3) . .
C334 C383 C384 C333 7(5) . .
C383 C333 C384 C334 173(5) . .
C332 C333 C384 C334 -113(4) . .
C382 C333 C384 C334 -129(4) . .
C332 C333 C384 C383 74(3) . .
C334 C333 C384 C383 -173(5) . .
C382 C333 C384 C383 58(3) . .
